data_7045831
loop_
_publ_author_name
'Junker, Anne Kathrine R.'
'Hill, Leila R.'
'Thompson, Amber L.'
'Faulkner, Stephen'
'S\/orensen, Thomas Just'

_publ_section_title
;
 Shining light on the antenna chromophore in lanthanide based dyes.
;
_journal_issue 14
_journal_name_full 'Dalton transactions (Cambridge, England : 2003)'
_journal_page_first 4794
_journal_page_last 4803
_journal_paper_doi 10.1039/C7DT04788F
_journal_volume 47
_journal_year 2018
_chemical_formula_moiety 'C101 H134 Eu4 F3 N16 Na1 O44 S1'
_chemical_formula_sum 'C101 H134 Eu4 F3 N16 Na O44 S'
_chemical_formula_weight 2996.16
_chemical_melting_point ?
_space_group_IT_number 60
_space_group_name_Hall '-P 2n 2c'
_space_group_name_H-M_alt 'P c a n'
_symmetry_cell_setting orthorhombic
_symmetry_space_group_name_Hall '-P 2n 2c'
_symmetry_space_group_name_H-M 'P c a n'
_atom_sites_solution_hydrogens difmap
_atom_sites_solution_primary other
_audit_creation_date 2017-11-27
_audit_creation_method CRYSTALS_ver_14.61_build_6156
_audit_update_record
;
2017-12-07 deposited with the CCDC.
2018-02-05 downloaded from the CCDC.
;
_cell_angle_alpha 90
_cell_angle_beta 90
_cell_angle_gamma 90
_cell_formula_units_Z 8
_cell_length_a 17.9227(7)
_cell_length_b 32.9420(9)
_cell_length_c 47.9786(16)
_cell_measurement_reflns_used 14291
_cell_measurement_temperature 90
_cell_measurement_theta_max 60
_cell_measurement_theta_min 5
_cell_volume 28327.0(16)
_computing_cell_refinement 'CrysAlisPro 1.171.39.30t (Rigaku OD, 2017)'
_computing_data_collection 'CrysAlisPro 1.171.39.30t (Rigaku OD, 2017)'
_computing_data_reduction 'CrysAlisPro 1.171.39.30t (Rigaku OD, 2017)'
_computing_molecular_graphics 'CAMERON (Watkin et al., 1996)'
_computing_publication_material 'CRYSTALS (Betteridge et al., 2003)'
_computing_structure_refinement 'CRYSTALS (Betteridge et al., 2003)'
_computing_structure_solution 'Superflip (Palatinus & Chapuis, 2007)'
_diffrn_ambient_temperature 90
_diffrn_detector 'CCD plate'
_diffrn_detector_type HyPix
_diffrn_measured_fraction_theta_full 0.998
_diffrn_measured_fraction_theta_max 0.998
_diffrn_measurement_device_type 'XtaLAB Synergy, Dualflex, HyPix'
_diffrn_measurement_method \w
_diffrn_radiation_monochromator mirror
_diffrn_radiation_type 'Cu K\a'
_diffrn_radiation_wavelength 1.54180
_diffrn_reflns_av_R_equivalents 0.121
_diffrn_reflns_av_sigmaI/netI 0.1437
_diffrn_reflns_limit_h_max 18
_diffrn_reflns_limit_h_min -19
_diffrn_reflns_limit_k_max 28
_diffrn_reflns_limit_k_min -36
_diffrn_reflns_limit_l_max 44
_diffrn_reflns_limit_l_min -53
_diffrn_reflns_number 103297
_diffrn_reflns_theta_full 58.931
_diffrn_reflns_theta_max 58.931
_diffrn_reflns_theta_min 3.685
_diffrn_standards_number 0
_exptl_absorpt_coefficient_mu 13.356
_exptl_absorpt_correction_T_max 0.59
_exptl_absorpt_correction_T_min 0.38
_exptl_absorpt_correction_type multi-scan
_exptl_absorpt_process_details 'CrysAlisPro, (Agilent, 2011)'
_exptl_crystal_colour clear_pale_yellow
_exptl_crystal_density_diffrn 1.405
_exptl_crystal_density_meas ?
_exptl_crystal_density_method 'not measured'
_exptl_crystal_description plate
_exptl_crystal_F_000 12080
_exptl_crystal_size_max 0.085
_exptl_crystal_size_mid 0.085
_exptl_crystal_size_min 0.040
_platon_squeeze_details
; 
The discrete Fourier transform of the void region were treated as 
contributions to the A and B parts of the calculated structure factors.
;
_refine_diff_density_max 8.30
_refine_diff_density_min -5.30
_refine_ls_extinction_method None
_refine_ls_goodness_of_fit_ref 0.9996
_refine_ls_hydrogen_treatment constr
_refine_ls_matrix_type full
_refine_ls_number_parameters 1525
_refine_ls_number_reflns 27811
_refine_ls_number_restraints 4401
_refine_ls_R_factor_all 0.1953
_refine_ls_R_factor_gt 0.1745
_refine_ls_shift/su_max 0.0018082
_refine_ls_shift/su_mean 0.0000714
_refine_ls_structure_factor_coef Fsqd
_refine_ls_weighting_details
;
 Method= Modified Sheldrick 
 w=1/[\s^2^(F^2^) + ( 0.20P)^2^ + 0.00P] 
 ,where P=(max(Fo^2^,0) + 2Fc^2^)/3 
;
_refine_ls_weighting_scheme calc
_refine_ls_wR_factor_all 0.4690
_refine_ls_wR_factor_gt 0.4583
_refine_ls_wR_factor_ref 0.4689
_reflns_limit_h_max 19
_reflns_limit_h_min -19
_reflns_limit_k_max 36
_reflns_limit_k_min 0
_reflns_limit_l_max 53
_reflns_limit_l_min 0
_reflns_number_gt 19887
_reflns_number_total 19887
_reflns_threshold_expression I>2.0\s(I)
_oxford_diffrn_Wilson_B_factor 4.00
_oxford_diffrn_Wilson_scale 42.99
_oxford_refine_ls_r_factor_ref 0.1953
_oxford_refine_ls_scale 0.13981(11)
_oxford_reflns_number_all 27812
_oxford_reflns_threshold_expression_ref I>-3.0\s(I)
_oxford_structure_analysis_title 6769ROD
_cod_data_source_file c7dt04788f2.cif
_cod_data_source_block EuL-Orthorhombic
_cod_depositor_comments
;
The following automatic conversions were performed:

'_chemical_melting_point' value 'not measured' was changed to '?' -
the value is undefined or not given.

'_atom_sites_solution_primary' value 'Other' changed to 'other'
according to
/home/data/users/saulius/crontab/automatic-downloads/rss-feeds/RSC/lib/dictionaries/cif_core.dic
dictionary named 'cif_core.dic' version 2.4.2 from 2011-04-26.

'_exptl_crystal_density_meas' value 'not measured' was changed to '?'
- the value is perceived as not measured.

Automatic conversion script
Id: cif_fix_values 4973 2017-02-22 13:04:09Z antanas 

 Adding full bibliography for 7045829--7045831.cif.
;
_cod_original_cell_volume 28326.9(16)
_cod_original_sg_symbol_H-M 'P c a n '
_cod_original_formula_sum 'C101 H134 Eu4 F3 N16 Na1 O44 S1'
_cod_database_code 7045831
_platon_squeeze_void_probe_radius 1.20

loop_
_symmetry_equiv_pos_as_xyz
x,y,z
-x,-y,-z
x+1/2,-y+1/2,z
-x+1/2,y+1/2,-z
-x+1/2,-y+1/2,z+1/2
x+1/2,y+1/2,-z+1/2
x,-y,-z+1/2
-x,y,z+1/2

loop_
_atom_site_label
_atom_site_type_symbol
_atom_site_fract_x
_atom_site_fract_y
_atom_site_fract_z
_atom_site_U_iso_or_equiv
_atom_site_occupancy
_atom_site_adp_type
_atom_site_refinement_flags_posn
_atom_site_refinement_flags_adp
Eu1 Eu 0.27100(7) 0.58335(3) 0.58937(3) 0.0511 1.0000 Uani . .
N101 N 0.3551(8) 0.6426(4) 0.5655(3) 0.0627 1.0000 Uani D U
N102 N 0.4177(9) 0.5640(4) 0.5865(3) 0.0605 1.0000 Uani D U
N103 N 0.3357(8) 0.5725(4) 0.6390(3) 0.0621 1.0000 Uani D U
N104 N 0.2762(6) 0.6525(4) 0.6206(3) 0.0558 1.0000 Uani D U
O101 O 0.2971(5) 0.5742(4) 0.5411(3) 0.0625 1.0000 Uani D U
O102 O 0.2949(6) 0.5113(3) 0.59522(18) 0.0556 1.0000 Uani D U
O103 O 0.1889(7) 0.5701(2) 0.6259(3) 0.0557 1.0000 Uani D U
O109 O 0.1683(7) 0.5378(3) 0.5670(3) 0.0558 1.0000 Uani . U
C101 C 0.4346(9) 0.6336(5) 0.5713(5) 0.0672 1.0000 Uani D U
C102 C 0.4553(12) 0.5897(4) 0.5657(4) 0.0673 1.0000 Uani D U
C103 C 0.4506(11) 0.5705(6) 0.6144(3) 0.0687 1.0000 Uani D U
C104 C 0.4060(9) 0.5492(6) 0.6372(4) 0.0670 1.0000 Uani D U
C105 C 0.3509(10) 0.6129(4) 0.6512(5) 0.0677 1.0000 Uani D U
C106 C 0.2895(9) 0.6441(5) 0.6504(3) 0.0550 1.0000 Uani D U
C107 C 0.3340(10) 0.6814(5) 0.6105(3) 0.0582 1.0000 Uani D U
C108 C 0.3333(12) 0.6811(4) 0.5790(3) 0.0625 1.0000 Uani D U
C111 C 0.3349(5) 0.6436(5) 0.5358(3) 0.0692 1.0000 Uani D U
C112 C 0.3070(5) 0.6038(4) 0.5243(3) 0.0591 1.0000 Uani D U
O113 O 0.2943(5) 0.6006(4) 0.4990(3) 0.0720 1.0000 Uani D U
C114 C 0.4168(8) 0.5220(4) 0.5760(2) 0.0607 1.0000 Uani D U
C115 C 0.3551(7) 0.4948(4) 0.5858(2) 0.0551 1.0000 Uani D U
O116 O 0.3611(7) 0.4570(3) 0.58490(19) 0.0631 1.0000 Uani D U
C117 C 0.2829(8) 0.5507(3) 0.6569(4) 0.0663 1.0000 Uani D U
C118 C 0.2026(8) 0.5614(3) 0.6512(3) 0.0657 1.0000 Uani D U
O119 O 0.1559(9) 0.5606(3) 0.6703(3) 0.0923 1.0000 Uani D U
O120 O 0.2090(6) 0.8161(3) 0.6470(3) 0.0941 1.0000 Uani D U
C121 C 0.2054(7) 0.6736(5) 0.6195(3) 0.0572 1.0000 Uani D U
C122 C 0.1831(6) 0.7085(4) 0.6403(3) 0.0557 1.0000 Uani D U
C123 C 0.2088(7) 0.7463(3) 0.6329(3) 0.0647 1.0000 Uani D U
C124 C 0.1890(6) 0.7806(4) 0.6518(2) 0.0802 1.0000 Uani D U
O125 O 0.1471(5) 0.7734(3) 0.6759(2) 0.0832 1.0000 Uani D U
C126 C 0.1234(6) 0.7352(4) 0.6822(3) 0.0723 1.0000 Uani D U
C127 C 0.1396(6) 0.7019(4) 0.6654(3) 0.0611 1.0000 Uani D U
C128 C 0.1114(6) 0.6645(5) 0.6744(3) 0.0668 1.0000 Uani D U
C129 C 0.0695(7) 0.6596(6) 0.6986(3) 0.0756 1.0000 Uani D U
C130 C 0.0550(7) 0.6940(5) 0.7145(3) 0.0829 1.0000 Uani D U
C131 C 0.0814(6) 0.7319(6) 0.7065(3) 0.0753 1.0000 Uani D U
O132 O 0.0166(6) 0.6972(6) 0.7378(3) 0.0976 1.0000 Uani D U
C133 C -0.0105(9) 0.6567(7) 0.7455(5) 0.1196 1.0000 Uani D U
Eu2 Eu 0.29732(8) 0.39357(4) 0.59432(3) 0.0606 1.0000 Uani . .
N201 N 0.2384(9) 0.3271(4) 0.5689(3) 0.0708 1.0000 Uani D U
N202 N 0.3356(9) 0.3863(4) 0.5414(3) 0.0705 1.0000 Uani D U
N203 N 0.4436(10) 0.3812(4) 0.5896(3) 0.0707 1.0000 Uani D U
N204 N 0.3387(9) 0.3221(5) 0.6179(3) 0.0775 1.0000 Uani D U
O201 O 0.1739(8) 0.3721(3) 0.6084(3) 0.0663 1.0000 Uani D U
O202 O 0.2222(7) 0.4268(3) 0.5595(2) 0.0660 1.0000 Uani D U
O203 O 0.3621(8) 0.4091(3) 0.6362(3) 0.0756 1.0000 Uani D U
O209 O 0.2300(8) 0.4468(4) 0.6199(3) 0.0611 1.0000 Uani . U
C201 C 0.2704(14) 0.3199(5) 0.5411(4) 0.0791 1.0000 Uani D U
C202 C 0.2921(13) 0.3570(5) 0.5247(4) 0.0778 1.0000 Uani D U
C203 C 0.4150(9) 0.3751(7) 0.5374(4) 0.0768 1.0000 Uani D U
C204 C 0.4669(11) 0.3880(6) 0.5606(3) 0.0708 1.0000 Uani D U
C205 C 0.4566(14) 0.3378(5) 0.5957(5) 0.0833 1.0000 Uani D U
C206 C 0.4208(9) 0.3216(7) 0.6221(4) 0.0869 1.0000 Uani D U
C207 C 0.3135(12) 0.2872(5) 0.6008(5) 0.0845 1.0000 Uani D U
C208 C 0.2412(12) 0.2885(5) 0.5848(5) 0.0841 1.0000 Uani D U
C211 C 0.1601(9) 0.3391(3) 0.5649(3) 0.0714 1.0000 Uani D U
C212 C 0.1276(9) 0.3587(3) 0.5905(3) 0.0755 1.0000 Uani D U
O213 O 0.0592(8) 0.3613(3) 0.5948(3) 0.0825 1.0000 Uani D U
C214 C 0.3299(9) 0.4276(4) 0.5301(3) 0.0750 1.0000 Uani D U
C215 C 0.2578(8) 0.4456(4) 0.5402(2) 0.0725 1.0000 Uani D U
O216 O 0.2366(8) 0.4781(3) 0.5297(3) 0.0753 1.0000 Uani D U
C217 C 0.4861(10) 0.4031(3) 0.6109(3) 0.0749 1.0000 Uani D U
C218 C 0.4326(9) 0.4159(4) 0.6337(3) 0.0954 1.0000 Uani D U
O219 O 0.4648(12) 0.4352(4) 0.6527(3) 0.1527 1.0000 Uani D U
O220 O 0.2662(6) 0.1854(3) 0.6813(3) 0.1262 1.0000 Uani D U
C221 C 0.2970(10) 0.3243(6) 0.6437(4) 0.0819 1.0000 Uani D U
C222 C 0.3117(7) 0.2891(4) 0.6654(3) 0.0802 1.0000 Uani D U
C223 C 0.2786(8) 0.2524(4) 0.6622(3) 0.0876 1.0000 Uani D U
C224 C 0.2936(6) 0.2200(4) 0.6829(3) 0.0907 1.0000 Uani D U
O225 O 0.3408(6) 0.2296(4) 0.7049(3) 0.0932 1.0000 Uani D U
C226 C 0.3713(7) 0.2673(4) 0.7076(3) 0.0857 1.0000 Uani D U
C227 C 0.3597(7) 0.2985(5) 0.6887(3) 0.0797 1.0000 Uani D U
C228 C 0.3953(7) 0.3348(5) 0.6947(4) 0.0910 1.0000 Uani D U
C229 C 0.4399(9) 0.3387(6) 0.7181(3) 0.0928 1.0000 Uani D U
C230 C 0.4515(7) 0.3073(5) 0.7369(3) 0.0947 1.0000 Uani D U
C231 C 0.4160(7) 0.2708(6) 0.7311(3) 0.0882 1.0000 Uani D U
O232 O 0.4923(7) 0.3075(5) 0.7598(3) 0.1144 1.0000 Uani D U
C233 C 0.5295(10) 0.3466(7) 0.7649(6) 0.1486 1.0000 Uani D U
Eu3 Eu -0.01187(8) 0.41402(4) 0.61422(3) 0.0641 1.0000 Uani . .
N301 N -0.0988(10) 0.3517(5) 0.6123(4) 0.0823 1.0000 Uani D U
N302 N -0.1613(10) 0.4363(4) 0.6187(3) 0.0761 1.0000 Uani D U
N303 N -0.0485(8) 0.4465(5) 0.6627(4) 0.0740 1.0000 Uani D U
N304 N 0.0091(7) 0.3605(4) 0.6592(4) 0.0797 1.0000 Uani D U
O301 O -0.0641(5) 0.4063(4) 0.5687(3) 0.0812 1.0000 Uani D U
O302 O -0.0401(7) 0.4848(4) 0.60769(19) 0.0703 1.0000 Uani D U
O303 O 0.0913(8) 0.4376(3) 0.6406(3) 0.0698 1.0000 Uani D U
O309 O 0.0738(9) 0.4465(4) 0.5790(3) 0.0771 1.0000 Uani . U
C301 C -0.1744(10) 0.3600(6) 0.6230(5) 0.0925 1.0000 Uani D U
C302 C -0.1917(13) 0.3983(4) 0.6069(5) 0.0820 1.0000 Uani D U
C303 C -0.1788(11) 0.4465(6) 0.6481(4) 0.0769 1.0000 Uani D U
C304 C -0.1175(9) 0.4714(6) 0.6614(5) 0.0818 1.0000 Uani D U
C305 C -0.0519(13) 0.4175(6) 0.6862(5) 0.0862 1.0000 Uani D U
C306 C 0.0041(12) 0.3835(6) 0.6856(4) 0.0790 1.0000 Uani D U
C307 C -0.0516(12) 0.3302(6) 0.6589(5) 0.0872 1.0000 Uani D U
C308 C -0.0748(14) 0.3172(5) 0.6299(5) 0.0946 1.0000 Uani D U
C311 C -0.0957(7) 0.3403(6) 0.5828(4) 0.0937 1.0000 Uani D U
C312 C -0.0945(6) 0.3729(4) 0.5608(4) 0.1001 1.0000 Uani D U
O313 O -0.1206(6) 0.3677(6) 0.5368(3) 0.1496 1.0000 Uani D U
C314 C -0.1642(10) 0.4680(4) 0.5975(2) 0.0807 1.0000 Uani D U
C315 C -0.1017(8) 0.4984(4) 0.5980(2) 0.0693 1.0000 Uani D U
O316 O -0.1079(8) 0.5344(3) 0.58966(18) 0.0650 1.0000 Uani D U
C317 C 0.0118(9) 0.4738(4) 0.6712(4) 0.0815 1.0000 Uani D U
C318 C 0.0877(9) 0.4576(3) 0.6637(3) 0.0741 1.0000 Uani D U
O319 O 0.1395(9) 0.4646(3) 0.6803(3) 0.0956 1.0000 Uani D U
O320 O 0.0845(7) 0.2116(4) 0.7042(3) 0.1465 1.0000 Uani D U
C321 C 0.0770(9) 0.3380(6) 0.6539(4) 0.0848 1.0000 Uani D U
C322 C 0.1059(7) 0.3122(5) 0.6795(3) 0.0891 1.0000 Uani D U
C323 C 0.0794(8) 0.2734(4) 0.6787(3) 0.0989 1.0000 Uani D U
C324 C 0.1053(7) 0.2476(4) 0.7026(3) 0.1114 1.0000 Uani D U
O325 O 0.1525(7) 0.2623(4) 0.7236(3) 0.1134 1.0000 Uani D U
C326 C 0.1759(8) 0.3017(5) 0.7220(4) 0.1047 1.0000 Uani D U
C327 C 0.1554(7) 0.3281(5) 0.7008(3) 0.0970 1.0000 Uani D U
C328 C 0.1849(8) 0.3671(6) 0.7026(4) 0.0983 1.0000 Uani D U
C329 C 0.2318(9) 0.3797(7) 0.7240(3) 0.1066 1.0000 Uani D U
C330 C 0.2552(8) 0.3550(6) 0.7459(3) 0.1190 1.0000 Uani D U
C331 C 0.2230(8) 0.3170(7) 0.7425(4) 0.1149 1.0000 Uani D U
O332 O 0.2999(8) 0.3658(6) 0.7666(3) 0.1251 1.0000 Uani D U
C333 C 0.3310(11) 0.4070(7) 0.7685(6) 0.1628 1.0000 Uani D U
Eu4 Eu -0.04191(8) 0.59617(4) 0.58293(3) 0.0564 1.0000 Uani . .
N401 N 0.0047(8) 0.6500(4) 0.5439(3) 0.0607 1.0000 Uani D U
N402 N -0.1057(8) 0.5831(4) 0.5337(3) 0.0603 1.0000 Uani D U
N403 N -0.1886(10) 0.6091(4) 0.5845(3) 0.0683 1.0000 Uani D U
N404 N -0.0684(8) 0.6774(5) 0.5954(3) 0.0716 1.0000 Uani D U
O401 O 0.0820(8) 0.6191(2) 0.5863(3) 0.0592 1.0000 Uani D U
O402 O 0.0195(7) 0.5483(3) 0.55335(19) 0.0592 1.0000 Uani D U
O403 O -0.0934(8) 0.5980(2) 0.6297(3) 0.0699 1.0000 Uani D U
O409 O 0.0374(8) 0.5574(4) 0.6144(3) 0.0611 1.0000 Uani . U
C401 C -0.0427(12) 0.6474(5) 0.5187(4) 0.0651 1.0000 Uani D U
C402 C -0.0594(12) 0.6034(4) 0.5122(4) 0.0646 1.0000 Uani D U
C403 C -0.1839(9) 0.5977(6) 0.5333(4) 0.0679 1.0000 Uani D U
C404 C -0.2221(10) 0.5882(6) 0.5605(3) 0.0657 1.0000 Uani D U
C405 C -0.2030(12) 0.6530(4) 0.5840(5) 0.0782 1.0000 Uani D U
C406 C -0.1490(9) 0.6763(6) 0.6023(4) 0.0745 1.0000 Uani D U
C407 C -0.0597(12) 0.7036(5) 0.5706(4) 0.0728 1.0000 Uani D U
C408 C 0.0087(11) 0.6926(4) 0.5538(4) 0.0715 1.0000 Uani D U
C411 C 0.0787(8) 0.6336(3) 0.5373(3) 0.0608 1.0000 Uani D U
C412 C 0.1200(8) 0.6262(3) 0.5641(3) 0.0582 1.0000 Uani D U
O413 O 0.1894(7) 0.6284(2) 0.5652(3) 0.0557 1.0000 Uani D U
C414 C -0.0961(8) 0.5395(4) 0.5286(2) 0.0630 1.0000 Uani D U
C415 C -0.0227(7) 0.5238(3) 0.5397(2) 0.0620 1.0000 Uani D U
O416 O -0.0029(7) 0.4875(3) 0.5359(2) 0.0705 1.0000 Uani D U
C417 C -0.2144(10) 0.5914(3) 0.6105(3) 0.0684 1.0000 Uani D U
C418 C -0.1627(8) 0.5909(3) 0.6348(3) 0.0620 1.0000 Uani D U
O419 O -0.1799(9) 0.5847(2) 0.6593(3) 0.0699 1.0000 Uani D U
O420 O 0.0177(6) 0.8277(3) 0.6375(3) 0.0919 1.0000 Uani D U
C421 C -0.0160(9) 0.6842(5) 0.6182(4) 0.0744 1.0000 Uani D U
C422 C -0.0315(7) 0.7234(4) 0.6362(3) 0.0737 1.0000 Uani D U
C423 C 0.0040(8) 0.7573(3) 0.6266(3) 0.0770 1.0000 Uani D U
C424 C -0.0112(6) 0.7943(4) 0.6437(2) 0.0818 1.0000 Uani D U
O425 O -0.0576(5) 0.7927(3) 0.6669(2) 0.0775 1.0000 Uani D U
C426 C -0.0903(7) 0.7570(3) 0.6745(3) 0.0759 1.0000 Uani D U
C427 C -0.0799(7) 0.7208(4) 0.6603(3) 0.0718 1.0000 Uani D U
C428 C -0.1148(7) 0.6856(5) 0.6696(4) 0.0811 1.0000 Uani D U
C429 C -0.1612(8) 0.6851(5) 0.6929(3) 0.0836 1.0000 Uani D U
C430 C -0.1727(7) 0.7210(4) 0.7074(3) 0.0913 1.0000 Uani D U
C431 C -0.1367(7) 0.7553(5) 0.6976(3) 0.0821 1.0000 Uani D U
O432 O -0.2135(6) 0.7293(4) 0.7295(3) 0.0926 1.0000 Uani D U
C433 C -0.2507(8) 0.6923(5) 0.7394(4) 0.0968 1.0000 Uani D U
Na1 Na 0.2328(5) 0.5350(2) 0.50263(17) 0.0706 1.0000 Uani . U
S1 S 0.3471(4) 0.5187(2) 0.44666(12) 0.1133 1.0000 Uani D U
O51 O 0.3718(7) 0.4914(4) 0.42363(18) 0.1828 1.0000 Uani D U
O52 O 0.3588(7) 0.5630(3) 0.4414(3) 0.1495 1.0000 Uani D U
O53 O 0.2739(4) 0.5080(4) 0.4595(2) 0.0935 1.0000 Uani D U
C54 C 0.4119(4) 0.5079(2) 0.47367(14) 0.0968 1.0000 Uani D U
F55 F 0.4777(4) 0.5238(4) 0.4687(2) 0.1274 1.0000 Uani D U
F56 F 0.3897(6) 0.5223(4) 0.49790(15) 0.0991 1.0000 Uani D U
F57 F 0.4220(7) 0.4687(3) 0.4769(2) 0.1328 1.0000 Uani D U
O58 O 0.1159(9) 0.5565(4) 0.4904(3) 0.0821 1.0000 Uani . U
H1011 H 0.4451 0.6399 0.5903 0.0796 1.0000 Uiso R .
H1012 H 0.4643 0.6502 0.5595 0.0796 1.0000 Uiso R .
H1022 H 0.5078 0.5864 0.5670 0.0785 1.0000 Uiso R .
H1021 H 0.4392 0.5820 0.5475 0.0785 1.0000 Uiso R .
H1031 H 0.4513 0.5988 0.6182 0.0818 1.0000 Uiso R .
H1032 H 0.5002 0.5603 0.6146 0.0818 1.0000 Uiso R .
H1041 H 0.4315 0.5495 0.6546 0.0773 1.0000 Uiso R .
H1042 H 0.3961 0.5220 0.6319 0.0773 1.0000 Uiso R .
H1051 H 0.3642 0.6086 0.6701 0.0812 1.0000 Uiso R .
H1052 H 0.3923 0.6239 0.6414 0.0812 1.0000 Uiso R .
H1061 H 0.3048 0.6681 0.6598 0.0676 1.0000 Uiso R .
H1062 H 0.2456 0.6338 0.6590 0.0676 1.0000 Uiso R .
H1072 H 0.3237 0.7078 0.6174 0.0738 1.0000 Uiso R .
H1071 H 0.3819 0.6730 0.6168 0.0738 1.0000 Uiso R .
H1081 H 0.3651 0.7022 0.5726 0.0764 1.0000 Uiso R .
H1082 H 0.2835 0.6866 0.5734 0.0764 1.0000 Uiso R .
H1111 H 0.2962 0.6630 0.5337 0.0805 1.0000 Uiso R .
H1112 H 0.3772 0.6518 0.5253 0.0805 1.0000 Uiso R .
H1141 H 0.4627 0.5094 0.5809 0.0719 1.0000 Uiso R .
H1142 H 0.4130 0.5236 0.5563 0.0719 1.0000 Uiso R .
H1172 H 0.2939 0.5570 0.6758 0.0766 1.0000 Uiso R .
H1171 H 0.2890 0.5223 0.6540 0.0766 1.0000 Uiso R .
H1211 H 0.1688 0.6533 0.6226 0.0680 1.0000 Uiso R .
H1212 H 0.2003 0.6840 0.6011 0.0680 1.0000 Uiso R .
H1231 H 0.2377 0.7503 0.6165 0.0751 1.0000 Uiso R .
H1281 H 0.1219 0.6412 0.6634 0.0796 1.0000 Uiso R .
H1291 H 0.0514 0.6336 0.7039 0.0921 1.0000 Uiso R .
H1311 H 0.0703 0.7551 0.7174 0.0926 1.0000 Uiso R .
H1331 H -0.0384 0.6585 0.7623 0.1441 1.0000 Uiso R .
H1332 H 0.0306 0.6389 0.7481 0.1441 1.0000 Uiso R .
H1333 H -0.0415 0.6465 0.7310 0.1441 1.0000 Uiso R .
H2011 H 0.3153 0.3051 0.5438 0.0946 1.0000 Uiso R .
H2012 H 0.2363 0.3039 0.5306 0.0946 1.0000 Uiso R .
H2022 H 0.2470 0.3698 0.5193 0.0932 1.0000 Uiso R .
H2021 H 0.3195 0.3494 0.5086 0.0932 1.0000 Uiso R .
H2031 H 0.4168 0.3463 0.5368 0.0912 1.0000 Uiso R .
H2032 H 0.4319 0.3858 0.5201 0.0912 1.0000 Uiso R .
H2041 H 0.4740 0.4164 0.5582 0.0832 1.0000 Uiso R .
H2042 H 0.5131 0.3744 0.5581 0.0832 1.0000 Uiso R .
H2051 H 0.5089 0.3344 0.5978 0.0980 1.0000 Uiso R .
H2052 H 0.4397 0.3222 0.5802 0.0980 1.0000 Uiso R .
H2061 H 0.4336 0.3380 0.6376 0.1021 1.0000 Uiso R .
H2062 H 0.4370 0.2946 0.6252 0.1021 1.0000 Uiso R .
H2072 H 0.3121 0.2640 0.6125 0.0984 1.0000 Uiso R .
H2071 H 0.3509 0.2837 0.5870 0.0984 1.0000 Uiso R .
H2081 H 0.2009 0.2881 0.5976 0.0988 1.0000 Uiso R .
H2082 H 0.2370 0.2660 0.5725 0.0988 1.0000 Uiso R .
H2111 H 0.1576 0.3578 0.5499 0.0860 1.0000 Uiso R .
H2112 H 0.1317 0.3156 0.5604 0.0860 1.0000 Uiso R .
H2141 H 0.3708 0.4435 0.5363 0.0896 1.0000 Uiso R .
H2142 H 0.3298 0.4268 0.5103 0.0896 1.0000 Uiso R .
H2172 H 0.5229 0.3855 0.6185 0.0935 1.0000 Uiso R .
H2171 H 0.5097 0.4262 0.6030 0.0935 1.0000 Uiso R .
H2211 H 0.3100 0.3490 0.6527 0.0973 1.0000 Uiso R .
H2212 H 0.2453 0.3246 0.6393 0.0973 1.0000 Uiso R .
H2231 H 0.2461 0.2473 0.6469 0.1073 1.0000 Uiso R .
H2281 H 0.3890 0.3574 0.6826 0.1070 1.0000 Uiso R .
H2291 H 0.4631 0.3642 0.7213 0.1081 1.0000 Uiso R .
H2311 H 0.4226 0.2481 0.7431 0.1026 1.0000 Uiso R .
H2331 H 0.5580 0.3448 0.7816 0.1676 1.0000 Uiso R .
H2332 H 0.4930 0.3673 0.7668 0.1676 1.0000 Uiso R .
H2333 H 0.5616 0.3528 0.7498 0.1676 1.0000 Uiso R .
H3011 H -0.1749 0.3644 0.6425 0.1136 1.0000 Uiso R .
H3012 H -0.2082 0.3387 0.6184 0.1136 1.0000 Uiso R .
H3022 H -0.2443 0.4011 0.6054 0.1002 1.0000 Uiso R .
H3021 H -0.1708 0.3953 0.5888 0.1002 1.0000 Uiso R .
H3031 H -0.2240 0.4616 0.6485 0.0931 1.0000 Uiso R .
H3032 H -0.1847 0.4221 0.6583 0.0931 1.0000 Uiso R .
H3041 H -0.1320 0.4792 0.6797 0.0983 1.0000 Uiso R .
H3042 H -0.1082 0.4950 0.6506 0.0983 1.0000 Uiso R .
H3051 H -0.0429 0.4328 0.7027 0.1008 1.0000 Uiso R .
H3052 H -0.1006 0.4062 0.6870 0.1008 1.0000 Uiso R .
H3061 H -0.0096 0.3646 0.6997 0.0891 1.0000 Uiso R .
H3062 H 0.0521 0.3942 0.6897 0.0891 1.0000 Uiso R .
H3072 H -0.0939 0.3410 0.6682 0.1056 1.0000 Uiso R .
H3071 H -0.0342 0.3069 0.6685 0.1056 1.0000 Uiso R .
H3081 H -0.1149 0.2985 0.6315 0.1158 1.0000 Uiso R .
H3082 H -0.0336 0.3042 0.6212 0.1158 1.0000 Uiso R .
H3111 H -0.1391 0.3247 0.5791 0.1118 1.0000 Uiso R .
H3112 H -0.0526 0.3239 0.5803 0.1118 1.0000 Uiso R .
H3141 H -0.2084 0.4830 0.6010 0.0961 1.0000 Uiso R .
H3142 H -0.1669 0.4560 0.5795 0.0961 1.0000 Uiso R .
H3172 H 0.0101 0.4762 0.6909 0.0945 1.0000 Uiso R .
H3171 H 0.0042 0.4997 0.6630 0.0945 1.0000 Uiso R .
H3211 H 0.1151 0.3569 0.6493 0.1003 1.0000 Uiso R .
H3212 H 0.0685 0.3204 0.6385 0.1003 1.0000 Uiso R .
H3231 H 0.0475 0.2635 0.6644 0.1177 1.0000 Uiso R .
H3281 H 0.1721 0.3862 0.6885 0.1170 1.0000 Uiso R .
H3291 H 0.2485 0.4070 0.7237 0.1230 1.0000 Uiso R .
H3311 H 0.2358 0.2982 0.7567 0.1331 1.0000 Uiso R .
H3331 H 0.3621 0.4098 0.7844 0.1895 1.0000 Uiso R .
H3332 H 0.2905 0.4255 0.7698 0.1895 1.0000 Uiso R .
H3333 H 0.3592 0.4126 0.7522 0.1895 1.0000 Uiso R .
H4011 H -0.0884 0.6610 0.5222 0.0791 1.0000 Uiso R .
H4012 H -0.0181 0.6598 0.5034 0.0791 1.0000 Uiso R .
H4022 H -0.0134 0.5893 0.5108 0.0777 1.0000 Uiso R .
H4021 H -0.0848 0.6022 0.4948 0.0777 1.0000 Uiso R .
H4031 H -0.1846 0.6261 0.5300 0.0832 1.0000 Uiso R .
H4032 H -0.2100 0.5842 0.5187 0.0832 1.0000 Uiso R .
H4041 H -0.2728 0.5965 0.5590 0.0757 1.0000 Uiso R .
H4042 H -0.2200 0.5598 0.5638 0.0757 1.0000 Uiso R .
H4051 H -0.2529 0.6589 0.5893 0.0945 1.0000 Uiso R .
H4052 H -0.1947 0.6619 0.5654 0.0945 1.0000 Uiso R .
H4061 H -0.1663 0.7035 0.6039 0.0884 1.0000 Uiso R .
H4062 H -0.1522 0.6634 0.6200 0.0884 1.0000 Uiso R .
H4072 H -0.0559 0.7311 0.5766 0.0864 1.0000 Uiso R .
H4071 H -0.1026 0.7005 0.5592 0.0864 1.0000 Uiso R .
H4081 H 0.0519 0.6961 0.5650 0.0839 1.0000 Uiso R .
H4082 H 0.0116 0.7100 0.5380 0.0839 1.0000 Uiso R .
H4111 H 0.1052 0.6531 0.5265 0.0717 1.0000 Uiso R .
H4112 H 0.0746 0.6090 0.5270 0.0717 1.0000 Uiso R .
H4141 H -0.1351 0.5252 0.5378 0.0759 1.0000 Uiso R .
H4142 H -0.0984 0.5343 0.5092 0.0759 1.0000 Uiso R .
H4172 H -0.2589 0.6048 0.6161 0.0839 1.0000 Uiso R .
H4171 H -0.2252 0.5638 0.6065 0.0839 1.0000 Uiso R .
H4211 H -0.0196 0.6616 0.6304 0.0908 1.0000 Uiso R .
H4212 H 0.0331 0.6857 0.6108 0.0908 1.0000 Uiso R .
H4231 H 0.0355 0.7573 0.6107 0.0937 1.0000 Uiso R .
H4281 H -0.1067 0.6609 0.6599 0.1002 1.0000 Uiso R .
H4291 H -0.1844 0.6607 0.6988 0.1028 1.0000 Uiso R .
H4311 H -0.1446 0.7800 0.7075 0.1012 1.0000 Uiso R .
H4331 H -0.2805 0.6980 0.7554 0.1182 1.0000 Uiso R .
H4332 H -0.2136 0.6729 0.7442 0.1182 1.0000 Uiso R .
H4333 H -0.2813 0.6818 0.7250 0.1182 1.0000 Uiso R .
H1091 H 0.1172 0.5415 0.5623 0.0652 1.0000 Uiso R .
H1092 H 0.1861 0.5115 0.5623 0.0652 1.0000 Uiso R .
H2091 H 0.1809 0.4440 0.6272 0.0732 1.0000 Uiso R .
H2092 H 0.2548 0.4720 0.6227 0.0732 1.0000 Uiso R .
H3091 H 0.1226 0.4403 0.5726 0.0892 1.0000 Uiso R .
H3092 H 0.0482 0.4603 0.5645 0.0892 1.0000 Uiso R .
H4091 H 0.0887 0.5617 0.6183 0.0720 1.0000 Uiso R .
H4092 H 0.0143 0.5354 0.6238 0.0720 1.0000 Uiso R .
H581 H 0.0774 0.5415 0.4816 0.0972 1.0000 Uiso R .
H582 H 0.1165 0.5820 0.4811 0.0972 1.0000 Uiso R .

loop_
_atom_site_aniso_label
_atom_site_aniso_U_11
_atom_site_aniso_U_22
_atom_site_aniso_U_33
_atom_site_aniso_U_23
_atom_site_aniso_U_13
_atom_site_aniso_U_12
Eu1 0.0434(8) 0.0326(6) 0.0775(8) -0.0017(5) 0.0014(6) -0.0010(5)
N101 0.052(2) 0.0425(17) 0.094(2) 0.0007(18) 0.013(2) -0.0054(16)
N102 0.0428(12) 0.0456(19) 0.093(3) -0.009(2) 0.0028(16) -0.0005(15)
N103 0.053(2) 0.053(3) 0.0803(16) -0.0023(18) -0.0035(15) 0.004(2)
N104 0.039(3) 0.0395(19) 0.089(2) -0.0102(18) 0.002(2) -0.0067(17)
O101 0.064(3) 0.046(2) 0.0774(12) -0.0021(15) 0.0024(15) 0.003(3)
O102 0.041(3) 0.0357(11) 0.090(3) 0.0012(16) -0.001(3) 0.0050(14)
O103 0.047(2) 0.034(3) 0.086(2) 0.001(2) 0.0071(17) -0.001(2)
O109 0.043(2) 0.024(3) 0.101(4) -0.011(3) -0.007(3) 0.009(2)
C101 0.049(2) 0.046(3) 0.106(6) -0.010(5) 0.014(4) -0.008(3)
C102 0.048(3) 0.048(3) 0.105(5) -0.011(4) 0.014(5) -0.004(3)
C103 0.041(2) 0.062(6) 0.103(4) -0.012(4) -0.006(2) -0.011(5)
C104 0.050(3) 0.056(5) 0.095(4) 0.000(5) -0.011(3) 0.004(4)
C105 0.045(5) 0.064(4) 0.094(5) -0.014(3) -0.011(4) 0.000(3)
C106 0.031(5) 0.045(4) 0.089(3) -0.012(2) -0.002(4) -0.016(4)
C107 0.042(4) 0.031(4) 0.101(4) -0.004(3) 0.006(5) -0.001(4)
C108 0.050(5) 0.036(2) 0.101(4) 0.002(3) 0.005(5) -0.007(3)
C111 0.059(5) 0.058(4) 0.091(3) 0.004(2) 0.018(4) -0.013(5)
C112 0.043(5) 0.050(4) 0.0833(18) 0.001(2) 0.014(4) 0.006(5)
O113 0.074(4) 0.054(3) 0.087(2) 0.011(2) -0.005(5) 0.006(4)
C114 0.041(2) 0.0452(17) 0.096(4) -0.009(3) 0.001(3) 0.0011(15)
C115 0.035(4) 0.0413(12) 0.089(6) 0.000(4) -0.008(5) 0.0056(16)
O116 0.041(3) 0.0420(12) 0.106(4) 0.000(2) -0.001(3) 0.0083(13)
C117 0.067(3) 0.049(6) 0.083(4) 0.008(5) 0.005(3) 0.015(5)
C118 0.060(3) 0.058(5) 0.079(3) -0.005(5) 0.014(3) 0.011(5)
O119 0.082(4) 0.095(7) 0.100(4) 0.009(6) 0.035(4) 0.009(7)
O120 0.090(6) 0.042(3) 0.150(7) -0.017(5) -0.011(6) 0.002(5)
C121 0.041(3) 0.047(4) 0.084(5) -0.018(4) 0.000(4) -0.003(3)
C122 0.050(5) 0.042(3) 0.075(5) -0.014(3) -0.010(4) 0.001(4)
C123 0.052(5) 0.045(3) 0.097(6) -0.015(4) -0.008(5) -0.007(5)
C124 0.086(6) 0.040(3) 0.115(6) -0.014(4) -0.007(5) 0.011(5)
O125 0.095(5) 0.050(3) 0.105(5) -0.030(4) -0.007(4) 0.010(5)
C126 0.082(5) 0.052(3) 0.083(5) -0.019(4) -0.004(5) 0.019(5)
C127 0.065(5) 0.049(3) 0.069(5) -0.020(4) -0.009(4) -0.003(5)
C128 0.073(6) 0.051(3) 0.076(6) -0.006(4) -0.001(5) 0.006(6)
C129 0.082(6) 0.076(4) 0.069(6) 0.004(4) -0.005(5) 0.008(6)
C130 0.087(5) 0.099(4) 0.063(5) -0.009(4) -0.006(5) 0.015(6)
C131 0.077(6) 0.082(4) 0.067(6) -0.022(4) -0.016(5) 0.025(6)
O132 0.077(5) 0.142(5) 0.074(5) -0.005(5) -0.001(4) 0.031(6)
C133 0.102(6) 0.168(7) 0.089(8) 0.012(7) 0.017(7) 0.006(7)
Eu2 0.0623(9) 0.0370(7) 0.0824(9) 0.0051(6) -0.0059(7) 0.0091(6)
N201 0.086(2) 0.032(2) 0.094(3) -0.0023(17) -0.001(2) 0.0096(18)
N202 0.080(3) 0.050(3) 0.0807(14) 0.0070(18) -0.0063(17) 0.009(2)
N203 0.0667(12) 0.058(3) 0.088(3) 0.006(2) -0.0043(18) 0.0242(17)
N204 0.092(3) 0.0502(19) 0.091(3) 0.015(2) 0.002(3) 0.025(2)
O201 0.0718(15) 0.015(3) 0.112(3) -0.003(2) 0.0063(18) 0.0029(18)
O202 0.063(3) 0.034(3) 0.101(3) 0.007(2) -0.0194(19) 0.002(2)
O203 0.073(2) 0.068(3) 0.086(2) -0.008(3) -0.0114(18) 0.020(3)
O209 0.045(3) 0.032(3) 0.106(4) -0.007(3) -0.001(3) -0.008(2)
C201 0.096(5) 0.045(4) 0.097(4) -0.009(3) 0.002(4) 0.010(5)
C202 0.093(4) 0.054(5) 0.087(3) -0.005(3) -0.001(5) 0.008(5)
C203 0.086(3) 0.059(6) 0.086(3) -0.001(6) 0.003(2) 0.015(4)
C204 0.072(2) 0.052(6) 0.088(3) 0.001(4) 0.001(2) 0.031(6)
C205 0.082(4) 0.063(3) 0.106(6) 0.016(4) -0.001(5) 0.032(3)
C206 0.092(3) 0.063(5) 0.105(6) 0.020(4) 0.001(4) 0.036(3)
C207 0.099(5) 0.0399(19) 0.115(5) 0.004(4) 0.009(5) 0.037(5)
C208 0.104(5) 0.033(2) 0.115(5) 0.006(4) 0.004(5) 0.008(4)
C211 0.078(2) 0.027(5) 0.109(5) -0.001(4) 0.000(3) -0.005(3)
C212 0.0703(17) 0.043(5) 0.113(5) -0.002(5) 0.004(3) -0.002(3)
O213 0.0700(16) 0.054(3) 0.124(3) 0.006(2) 0.001(2) 0.006(2)
C214 0.095(5) 0.050(3) 0.081(4) 0.006(4) -0.004(4) 0.011(3)
C215 0.091(5) 0.051(4) 0.077(4) 0.003(4) -0.012(4) 0.012(4)
O216 0.087(5) 0.044(3) 0.095(5) 0.005(3) -0.014(5) 0.003(3)
C217 0.0641(19) 0.071(4) 0.090(4) 0.008(5) -0.022(3) 0.041(5)
C218 0.070(3) 0.117(7) 0.099(5) -0.024(5) -0.016(3) 0.018(5)
O219 0.097(5) 0.203(8) 0.158(7) -0.095(6) 0.006(6) -0.029(7)
O220 0.157(6) 0.081(5) 0.140(7) 0.044(5) -0.010(6) -0.029(6)
C221 0.099(5) 0.054(4) 0.092(4) 0.017(3) 0.005(3) 0.032(6)
C222 0.096(5) 0.052(4) 0.093(4) 0.017(4) 0.005(4) 0.027(4)
C223 0.111(6) 0.056(4) 0.096(6) 0.014(4) 0.009(5) 0.019(5)
C224 0.112(6) 0.053(4) 0.107(6) 0.018(4) 0.008(5) 0.017(5)
O225 0.106(5) 0.065(4) 0.109(6) 0.030(4) 0.006(5) 0.013(5)
C226 0.098(5) 0.066(4) 0.094(6) 0.027(4) 0.005(5) 0.016(5)
C227 0.086(5) 0.057(4) 0.096(6) 0.021(4) 0.006(5) 0.026(5)
C228 0.109(6) 0.062(4) 0.102(6) 0.026(5) -0.009(5) 0.017(5)
C229 0.106(6) 0.066(5) 0.106(6) 0.015(4) -0.011(5) 0.028(6)
C230 0.107(5) 0.072(5) 0.106(6) 0.015(4) -0.016(5) 0.035(5)
C231 0.107(6) 0.069(5) 0.089(6) 0.017(5) 0.004(5) 0.033(5)
O232 0.126(6) 0.103(6) 0.114(6) 0.016(5) -0.029(5) 0.033(5)
C233 0.153(6) 0.107(7) 0.186(8) -0.042(7) -0.051(7) 0.045(7)
Eu3 0.0461(8) 0.0413(7) 0.1050(10) 0.0127(6) -0.0058(7) -0.0063(6)
N301 0.064(2) 0.0433(16) 0.139(3) 0.014(2) -0.014(2) -0.0140(14)
N302 0.0435(13) 0.051(2) 0.134(3) 0.015(2) -0.0107(17) -0.0079(15)
N303 0.049(2) 0.065(3) 0.1083(18) 0.0071(17) 0.0012(19) -0.008(2)
N304 0.054(3) 0.062(2) 0.123(2) 0.0328(18) -0.004(2) -0.006(2)
O301 0.077(3) 0.056(3) 0.1111(17) 0.0075(17) -0.0179(19) -0.008(3)
O302 0.050(2) 0.0413(12) 0.119(3) 0.0140(19) -0.009(3) -0.0071(15)
O303 0.0424(17) 0.060(3) 0.108(3) 0.016(2) -0.0056(18) -0.0091(18)
O309 0.060(3) 0.065(4) 0.106(3) 0.021(3) 0.002(3) -0.005(3)
C301 0.061(3) 0.053(3) 0.163(6) 0.017(5) -0.008(5) -0.023(2)
C302 0.047(2) 0.055(3) 0.143(6) 0.010(3) -0.002(6) -0.014(2)
C303 0.047(2) 0.043(6) 0.141(4) 0.014(4) 0.000(3) 0.002(4)
C304 0.053(3) 0.062(6) 0.130(5) 0.001(4) 0.007(3) -0.005(3)
C305 0.060(5) 0.091(5) 0.108(3) 0.018(3) 0.003(6) -0.008(4)
C306 0.045(5) 0.080(5) 0.112(2) 0.037(3) 0.012(5) -0.021(4)
C307 0.060(4) 0.052(5) 0.150(4) 0.038(3) -0.006(5) -0.005(4)
C308 0.072(5) 0.053(4) 0.159(4) 0.032(3) -0.012(5) -0.020(3)
C311 0.080(5) 0.059(5) 0.142(3) 0.004(3) -0.020(4) -0.024(5)
C312 0.102(6) 0.069(5) 0.129(3) 0.003(3) -0.033(5) -0.021(6)
O313 0.206(6) 0.098(7) 0.145(5) 0.000(5) -0.071(7) -0.041(7)
C314 0.050(2) 0.053(2) 0.139(4) 0.019(3) -0.018(3) -0.0045(14)
C315 0.043(3) 0.045(2) 0.120(6) 0.007(4) 0.004(5) 0.0024(18)
O316 0.048(3) 0.0454(15) 0.102(4) 0.003(2) -0.010(3) -0.0001(15)
C317 0.060(3) 0.073(3) 0.112(3) -0.003(2) -0.005(3) -0.012(3)
C318 0.052(2) 0.049(6) 0.121(6) 0.007(4) -0.008(3) -0.020(4)
O319 0.079(4) 0.067(7) 0.141(6) -0.007(6) -0.039(5) 0.014(6)
O320 0.163(6) 0.069(5) 0.207(8) 0.061(5) -0.005(7) 0.034(6)
C321 0.060(3) 0.068(5) 0.126(5) 0.040(4) 0.002(4) 0.000(3)
C322 0.058(5) 0.080(4) 0.129(5) 0.049(4) 0.010(4) 0.004(4)
C323 0.082(6) 0.069(5) 0.145(6) 0.046(4) 0.015(5) 0.014(5)
C324 0.098(6) 0.085(4) 0.152(6) 0.058(4) 0.022(5) 0.022(5)
O325 0.086(5) 0.109(4) 0.145(6) 0.060(4) 0.020(5) 0.034(5)
C326 0.083(5) 0.101(4) 0.130(6) 0.039(4) 0.005(5) 0.043(5)
C327 0.075(5) 0.091(4) 0.126(6) 0.037(4) 0.000(5) 0.023(5)
C328 0.089(6) 0.074(4) 0.132(6) 0.012(5) -0.026(5) 0.046(5)
C329 0.110(6) 0.088(5) 0.123(6) -0.006(5) -0.029(5) 0.067(5)
C330 0.111(5) 0.118(5) 0.128(6) 0.011(5) -0.027(5) 0.066(5)
C331 0.096(6) 0.120(5) 0.129(6) 0.030(5) -0.005(5) 0.059(5)
O332 0.104(6) 0.143(5) 0.129(6) 0.001(5) -0.028(5) 0.083(5)
C333 0.155(6) 0.180(7) 0.154(9) -0.009(7) -0.045(8) 0.030(7)
Eu4 0.0458(8) 0.0376(6) 0.0858(9) -0.0041(6) -0.0047(7) 0.0067(6)
N401 0.057(2) 0.037(2) 0.089(3) -0.0001(17) -0.0076(18) 0.007(2)
N402 0.047(2) 0.043(3) 0.0907(17) -0.007(2) -0.0094(17) 0.011(2)
N403 0.0481(11) 0.058(3) 0.099(2) -0.007(2) -0.0013(18) 0.0135(17)
N404 0.071(3) 0.0426(13) 0.101(3) -0.0138(18) -0.002(3) 0.012(2)
O401 0.0506(14) 0.041(3) 0.086(3) 0.002(3) -0.0068(16) -0.0007(17)
O402 0.049(3) 0.036(2) 0.092(3) -0.005(2) -0.008(2) 0.012(2)
O403 0.056(2) 0.063(3) 0.0911(15) -0.004(2) 0.0029(16) 0.005(3)
O409 0.045(3) 0.049(4) 0.089(3) 0.008(3) -0.005(3) -0.001(3)
C401 0.060(4) 0.046(4) 0.090(4) 0.001(3) -0.010(4) 0.011(4)
C402 0.058(4) 0.049(4) 0.087(2) -0.004(4) -0.010(4) 0.007(5)
C403 0.052(3) 0.056(6) 0.096(3) 0.001(5) -0.012(2) 0.019(4)
C404 0.046(2) 0.060(5) 0.092(3) -0.002(4) -0.013(3) 0.033(5)
C405 0.061(3) 0.063(3) 0.111(6) -0.009(4) -0.009(6) 0.027(3)
C406 0.071(3) 0.052(4) 0.101(6) -0.009(5) -0.002(4) 0.023(3)
C407 0.085(5) 0.031(2) 0.102(5) -0.018(3) -0.008(4) -0.003(5)
C408 0.086(5) 0.035(2) 0.093(5) 0.001(3) -0.009(4) 0.008(4)
C411 0.051(3) 0.048(6) 0.083(4) -0.005(5) -0.0049(19) -0.001(4)
C412 0.0512(16) 0.035(6) 0.088(4) 0.003(5) -0.005(2) 0.001(3)
O413 0.0517(15) 0.027(3) 0.088(3) 0.000(2) -0.0059(19) -0.003(2)
C414 0.056(5) 0.043(3) 0.090(5) -0.008(3) -0.012(5) 0.011(3)
C415 0.061(5) 0.040(3) 0.085(6) -0.005(4) -0.014(5) 0.013(3)
O416 0.074(5) 0.047(4) 0.090(7) -0.019(5) -0.026(6) 0.022(4)
C417 0.053(2) 0.062(6) 0.090(3) -0.019(5) 0.005(2) 0.014(6)
C418 0.058(3) 0.040(6) 0.087(2) -0.022(5) 0.0047(19) 0.001(6)
O419 0.056(2) 0.063(3) 0.0911(15) -0.004(2) 0.0029(16) 0.005(3)
O420 0.095(6) 0.039(3) 0.141(7) -0.009(5) -0.011(6) 0.017(5)
C421 0.076(4) 0.043(4) 0.104(4) -0.014(3) -0.005(4) 0.007(5)
C422 0.073(5) 0.041(3) 0.107(5) -0.013(3) -0.015(4) 0.015(4)
C423 0.077(6) 0.045(4) 0.109(6) -0.015(4) -0.019(5) 0.007(5)
C424 0.089(5) 0.044(3) 0.112(6) -0.017(4) -0.022(5) 0.007(5)
O425 0.073(5) 0.045(3) 0.114(6) -0.024(4) -0.026(4) 0.009(4)
C426 0.080(5) 0.042(3) 0.105(6) -0.020(4) -0.021(4) 0.016(5)
C427 0.073(5) 0.034(3) 0.108(6) -0.010(4) -0.014(4) 0.028(5)
C428 0.094(6) 0.034(4) 0.116(6) -0.009(5) 0.003(5) 0.028(5)
C429 0.104(6) 0.037(4) 0.110(6) -0.016(5) 0.002(5) 0.020(5)
C430 0.112(5) 0.050(4) 0.112(6) -0.034(4) 0.000(5) 0.000(5)
C431 0.096(6) 0.045(4) 0.106(6) -0.030(5) -0.015(5) 0.007(5)
O432 0.103(6) 0.039(5) 0.135(6) -0.027(5) 0.010(5) 0.020(5)
C433 0.138(6) 0.037(6) 0.116(8) -0.018(7) 0.013(6) 0.023(6)
Na1 0.086(3) 0.047(3) 0.079(2) 0.0015(19) -0.013(2) 0.008(3)
S1 0.098(3) 0.135(4) 0.107(3) -0.012(3) 0.013(2) -0.022(4)
O51 0.148(6) 0.274(7) 0.127(5) -0.079(6) 0.047(4) -0.049(8)
O52 0.135(6) 0.164(4) 0.150(8) 0.069(5) 0.005(7) -0.034(5)
O53 0.095(3) 0.100(5) 0.086(3) -0.020(3) 0.002(3) -0.024(4)
C54 0.076(4) 0.108(5) 0.106(4) 0.004(5) 0.034(4) -0.003(5)
F55 0.080(4) 0.175(7) 0.127(7) -0.018(7) 0.028(4) -0.030(6)
F56 0.075(5) 0.117(6) 0.105(4) -0.006(5) 0.017(4) 0.009(6)
F57 0.114(6) 0.113(4) 0.171(7) 0.000(5) 0.058(6) 0.029(5)
O58 0.085(3) 0.054(6) 0.108(6) 0.010(5) -0.024(3) 0.000(3)

loop_
_atom_type_symbol
_atom_type_scat_dispersion_real
_atom_type_scat_dispersion_imag
_atom_type_scat_Cromer_Mann_a1
_atom_type_scat_Cromer_Mann_b1
_atom_type_scat_Cromer_Mann_a2
_atom_type_scat_Cromer_Mann_b2
_atom_type_scat_Cromer_Mann_a3
_atom_type_scat_Cromer_Mann_b3
_atom_type_scat_Cromer_Mann_a4
_atom_type_scat_Cromer_Mann_b4
_atom_type_scat_Cromer_Mann_c
_atom_type_scat_source
C 0.0181 0.0091 2.3100 20.8439 1.0200 10.2075 1.5886 0.5687 0.8650 51.6512 0.2156 'International Tables Vol C 4.2.6.8 and 6.1.1.4'
H 0.0000 0.0000 0.4930 10.5109 0.3229 26.1257 0.1402 3.1424 0.0408 57.7998 0.0030 'International Tables Vol C 4.2.6.8 and 6.1.1.4'
N 0.0311 0.0180 12.2126 0.0057 3.1322 9.8933 2.0125 28.9975 1.1663 0.5826 -11.5290 'International Tables Vol C 4.2.6.8 and 6.1.1.4'
O 0.0492 0.0322 3.0485 13.2771 2.2868 5.7011 1.5463 0.3239 0.8670 32.9089 0.2508 'International Tables Vol C 4.2.6.8 and 6.1.1.4'
Eu -8.9294 11.1857 24.6274 2.3879 19.0886 0.1942 13.7603 13.7546 2.9227 123.1740 2.5745 'International Tables Vol C 4.2.6.8 and 6.1.1.4'
F 0.0727 0.0534 3.5392 10.2825 2.6412 4.2944 1.5170 0.2615 1.0243 26.1476 0.2776 'International Tables Vol C 4.2.6.8 and 6.1.1.4'
S 0.3331 0.5567 6.9053 1.4679 5.2034 22.2151 1.4379 0.2536 1.5863 56.1720 0.8669 'International Tables Vol C 4.2.6.8 and 6.1.1.4'
Na 0.1353 0.1239 4.7626 3.2850 3.1736 8.8422 1.2674 0.3136 1.1128 129.4240 0.6760 'International Tables Vol C 4.2.6.8 and 6.1.1.4'
Cl 0.3639 0.7018 11.4604 0.0104 7.1964 1.1662 6.2556 18.5194 1.6455 47.7784 -9.5574 'International Tables Vol C 4.2.6.8 and 6.1.1.4'

loop_
_geom_angle_atom_site_label_1
_geom_angle_atom_site_label_2
_geom_angle_atom_site_label_3
_geom_angle
_geom_angle_publ_flag
N101 Eu1 N102 67.0(4) yes
N101 Eu1 N103 103.4(4) yes
N102 Eu1 N103 66.0(4) yes
N101 Eu1 N104 67.3(4) yes
N102 Eu1 N104 101.0(3) yes
N103 Eu1 N104 66.9(4) yes
N101 Eu1 O101 64.7(4) yes
N102 Eu1 O101 74.4(4) yes
N103 Eu1 O101 139.9(4) yes
N104 Eu1 O101 129.3(4) yes
N101 Eu1 O102 130.8(4) yes
N102 Eu1 O102 66.7(4) yes
N103 Eu1 O102 71.9(3) yes
N104 Eu1 O102 138.3(3) yes
O101 Eu1 O102 87.4(3) yes
N101 Eu1 O103 143.3(3) yes
N102 Eu1 O103 127.3(4) yes
N103 Eu1 O103 65.0(4) yes
N104 Eu1 O103 76.4(3) yes
O101 Eu1 O103 146.3(4) yes
N101 Eu1 O109 129.1(4) yes
N102 Eu1 O109 122.0(4) yes
N103 Eu1 O109 126.6(4) yes
N104 Eu1 O109 137.0(4) yes
O101 Eu1 O109 70.4(4) yes
N101 Eu1 C111 24.1(3) yes
N102 Eu1 C111 77.0(3) yes
N103 Eu1 C111 126.7(4) yes
N104 Eu1 C111 85.3(4) yes
O101 Eu1 C111 44.1(3) yes
N101 Eu1 O413 71.9(4) yes
N102 Eu1 O413 135.9(4) yes
N103 Eu1 O413 141.5(4) yes
N104 Eu1 O413 76.6(3) yes
O101 Eu1 O413 74.1(4) yes
O102 Eu1 O103 80.9(3) yes
O102 Eu1 O109 67.0(3) yes
O103 Eu1 O109 75.9(4) yes
O102 Eu1 C111 126.2(3) yes
O103 Eu1 C111 151.6(3) yes
O109 Eu1 C111 105.0(4) yes
O102 Eu1 O413 140.6(3) yes
O103 Eu1 O413 95.5(4) yes
O109 Eu1 O413 74.0(3) yes
C111 Eu1 O413 58.9(3) yes
Eu1 N101 C101 108.0(11) yes
Eu1 N101 C108 106.6(11) yes
C101 N101 C108 110.1(14) yes
Eu1 N101 C111 106.6(9) yes
C101 N101 C111 115.1(14) yes
C108 N101 C111 110.0(12) yes
Eu1 N102 C102 110.1(11) yes
Eu1 N102 C103 107.9(11) yes
C102 N102 C103 110.5(15) yes
Eu1 N102 C114 103.2(10) yes
C102 N102 C114 108.1(11) yes
C103 N102 C114 116.7(13) yes
Eu1 N103 C104 112.8(11) yes
Eu1 N103 C105 108.2(11) yes
C104 N103 C105 109.4(14) yes
Eu1 N103 C117 108.0(11) yes
C104 N103 C117 109.2(12) yes
C105 N103 C117 109.2(13) yes
Eu1 N104 C106 112.4(9) yes
Eu1 N104 C107 112.2(9) yes
C106 N104 C107 108.8(13) yes
Eu1 N104 C121 110.6(9) yes
C106 N104 C121 105.5(11) yes
C107 N104 C121 106.9(14) yes
Eu1 O101 C112 122.9(10) yes
Eu1 O101 Na1 133.2(5) yes
C112 O101 Na1 89.7(10) yes
Eu1 O102 C115 121.4(9) yes
Eu1 O103 C118 129.7(11) yes
Eu1 O109 H1091 134.8 no
Eu1 O109 H1092 112.6 no
H1091 O109 H1092 112.6 no
N101 C101 C102 113.0(15) yes
N101 C101 H1011 109.2 no
C102 C101 H1011 109.2 no
N101 C101 H1012 108.1 no
C102 C101 H1012 107.8 no
H1011 C101 H1012 109.5 no
C101 C102 N102 108.3(14) yes
C101 C102 H1022 109.8 no
N102 C102 H1022 109.9 no
C101 C102 H1021 110.1 no
N102 C102 H1021 109.2 no
H1022 C102 H1021 109.5 no
N102 C103 C104 111.9(15) yes
N102 C103 H1031 108.8 no
C104 C103 H1031 108.6 no
N102 C103 H1032 109.2 no
C104 C103 H1032 108.8 no
H1031 C103 H1032 109.5 no
C103 C104 N103 104.5(14) yes
C103 C104 H1041 111.8 no
N103 C104 H1041 110.8 no
C103 C104 H1042 109.9 no
N103 C104 H1042 110.2 no
H1041 C104 H1042 109.5 no
N103 C105 C106 118.0(14) yes
N103 C105 H1051 107.0 no
C106 C105 H1051 107.8 no
N103 C105 H1052 107.1 no
C106 C105 H1052 107.3 no
H1051 C105 H1052 109.5 no
C105 C106 N104 105.6(14) yes
C105 C106 H1061 110.2 no
N104 C106 H1061 110.3 no
C105 C106 H1062 110.5 no
N104 C106 H1062 110.7 no
H1061 C106 H1062 109.5 no
N104 C107 C108 108.4(14) yes
N104 C107 H1072 109.8 no
C108 C107 H1072 110.5 no
N104 C107 H1071 109.9 no
C108 C107 H1071 108.8 no
H1072 C107 H1071 109.5 no
C107 C108 N101 116.2(14) yes
C107 C108 H1081 108.5 no
N101 C108 H1081 109.0 no
C107 C108 H1082 106.9 no
N101 C108 H1082 106.7 no
H1081 C108 H1082 109.5 no
N101 C111 Eu1 49.2(7) yes
N101 C111 C112 114.8(13) yes
Eu1 C111 C112 70.3(8) yes
N101 C111 H1111 107.3 no
Eu1 C111 H1111 103.0 no
C112 C111 H1111 107.7 no
N101 C111 H1112 109.0 no
Eu1 C111 H1112 145.8 no
C112 C111 H1112 108.5 no
H1111 C111 H1112 109.5 no
C111 C112 O101 118.7(14) yes
C111 C112 O113 119.6(13) yes
O101 C112 O113 121.7(14) yes
C112 O113 Na1 95.0(10) yes
N102 C114 C115 117.4(12) yes
N102 C114 H1141 108.5 no
C115 C114 H1141 107.4 no
N102 C114 H1142 106.8 no
C115 C114 H1142 107.0 no
H1141 C114 H1142 109.5 no
C114 C115 O102 118.3(12) yes
C114 C115 O116 121.3(12) yes
O102 C115 O116 120.5(13) yes
C115 O116 Eu2 144.1(11) yes
N103 C117 C118 113.3(13) yes
N103 C117 H1172 108.5 no
C118 C117 H1172 108.6 no
N103 C117 H1171 108.7 no
C118 C117 H1171 108.3 no
H1172 C117 H1171 109.5 no
C117 C118 O103 114.2(14) yes
C117 C118 O119 120.5(15) yes
O103 C118 O119 125.3(16) yes
N104 C121 C122 123.3(9) yes
N104 C121 H1211 104.9 no
C122 C121 H1211 103.9 no
N104 C121 H1212 107.0 no
C122 C121 H1212 107.7 no
H1211 C121 H1212 109.5 no
C121 C122 C123 114.3(13) yes
C121 C122 C127 123.6(13) yes
C123 C122 C127 122.1(13) yes
C122 C123 C124 116.7(13) yes
C122 C123 H1231 121.4 no
C124 C123 H1231 121.9 no
C123 C124 O120 122.2(9) yes
C123 C124 O125 120.2(11) yes
O120 C124 O125 117.7(9) yes
C124 O125 C126 120.5(12) yes
O125 C126 C127 122.3(14) yes
O125 C126 C131 115.3(13) yes
C127 C126 C131 122.4(14) yes
C122 C127 C126 118.3(13) yes
C122 C127 C128 125.6(13) yes
C126 C127 C128 116.1(14) yes
C127 C128 C129 123.6(17) yes
C127 C128 H1281 117.9 no
C129 C128 H1281 118.5 no
C128 C129 C130 117.7(18) yes
C128 C129 H1291 120.8 no
C130 C129 H1291 121.5 no
C129 C130 C131 121.1(17) yes
C129 C130 O132 129.0(18) yes
C131 C130 O132 110.0(16) yes
C126 C131 C130 119.2(16) yes
C126 C131 H1311 120.7 no
C130 C131 H1311 120.0 no
C130 O132 C133 108.2(18) yes
O132 C133 H1331 109.3 no
O132 C133 H1332 109.7 no
H1331 C133 H1332 109.5 no
O132 C133 H1333 109.4 no
H1331 C133 H1333 109.5 no
H1332 C133 H1333 109.5 no
O116 Eu2 N201 142.5(4) yes
O116 Eu2 N202 77.1(4) yes
N201 Eu2 N202 66.2(4) yes
O116 Eu2 N203 69.6(4) yes
N201 Eu2 N203 102.8(5) yes
N202 Eu2 N203 69.4(5) yes
O116 Eu2 N204 134.1(4) yes
N201 Eu2 N204 66.1(4) yes
N202 Eu2 N204 104.5(4) yes
N203 Eu2 N204 68.5(4) yes
O116 Eu2 O201 137.4(4) yes
N201 Eu2 O201 62.3(4) yes
N202 Eu2 O201 118.6(5) yes
N203 Eu2 O201 151.6(4) yes
N204 Eu2 O201 83.1(4) yes
O116 Eu2 O202 75.0(3) yes
N201 Eu2 O202 80.7(4) yes
N202 Eu2 O202 61.3(5) yes
N203 Eu2 O202 124.1(5) yes
N204 Eu2 O202 146.7(4) yes
O116 Eu2 O203 75.0(3) yes
N201 Eu2 O203 138.0(4) yes
N202 Eu2 O203 134.9(5) yes
N203 Eu2 O203 67.9(5) yes
N204 Eu2 O203 72.6(4) yes
O116 Eu2 O209 73.1(4) yes
N201 Eu2 O209 127.4(5) yes
N202 Eu2 O209 132.3(4) yes
N203 Eu2 O209 129.4(4) yes
N204 Eu2 O209 123.0(4) yes
O201 Eu2 O202 79.4(4) yes
O201 Eu2 O203 105.9(5) yes
O202 Eu2 O203 139.6(3) yes
O201 Eu2 O209 67.7(4) yes
O202 Eu2 O209 75.4(4) yes
O203 Eu2 O209 70.3(4) yes
Eu2 N201 C201 112.6(11) yes
Eu2 N201 C208 116.4(12) yes
C201 N201 C208 108.4(15) yes
Eu2 N201 C211 102.2(9) yes
C201 N201 C211 107.4(15) yes
C208 N201 C211 109.2(12) yes
Eu2 N202 C202 116.3(12) yes
Eu2 N202 C203 113.2(11) yes
C202 N202 C203 106.1(16) yes
Eu2 N202 C214 104.6(10) yes
C202 N202 C214 111.7(12) yes
C203 N202 C214 104.4(14) yes
Eu2 N203 C204 109.7(11) yes
Eu2 N203 C205 106.6(13) yes
C204 N203 C205 106.9(14) yes
Eu2 N203 C217 112.2(11) yes
C204 N203 C217 116.0(14) yes
C205 N203 C217 104.9(15) yes
Eu2 N204 C206 109.5(11) yes
Eu2 N204 C207 110.9(11) yes
C206 N204 C207 111.7(16) yes
Eu2 N204 C221 99.8(9) yes
C206 N204 C221 113.5(15) yes
C207 N204 C221 110.9(18) yes
Eu2 O201 C212 120.6(10) yes
Eu2 O202 C215 116.2(9) yes
Eu2 O203 C218 116.1(11) yes
Eu2 O209 H2091 124.7 no
Eu2 O209 H2092 117.5 no
H2091 O209 H2092 117.9 no
N201 C201 C202 116.3(16) yes
N201 C201 H2011 106.9 no
C202 C201 H2011 105.6 no
N201 C201 H2012 108.6 no
C202 C201 H2012 109.7 no
H2011 C201 H2012 109.5 no
C201 C202 N202 112.7(16) yes
C201 C202 H2022 106.7 no
N202 C202 H2022 107.9 no
C201 C202 H2021 110.2 no
N202 C202 H2021 109.8 no
H2022 C202 H2021 109.5 no
N202 C203 C204 115.3(16) yes
N202 C203 H2031 106.5 no
C204 C203 H2031 106.4 no
N202 C203 H2032 109.0 no
C204 C203 H2032 110.0 no
H2031 C203 H2032 109.5 no
C203 C204 N203 118.6(17) yes
C203 C204 H2041 105.8 no
N203 C204 H2041 107.5 no
C203 C204 H2042 108.0 no
N203 C204 H2042 107.2 no
H2041 C204 H2042 109.5 no
N203 C205 C206 116.0(16) yes
N203 C205 H2051 106.8 no
C206 C205 H2051 106.7 no
N203 C205 H2052 108.6 no
C206 C205 H2052 109.0 no
H2051 C205 H2052 109.5 no
C205 C206 N204 107.7(16) yes
C205 C206 H2061 110.7 no
N204 C206 H2061 109.9 no
C205 C206 H2062 109.6 no
N204 C206 H2062 109.4 no
H2061 C206 H2062 109.5 no
N204 C207 C208 121.5(16) yes
N204 C207 H2072 107.7 no
C208 C207 H2072 107.5 no
N204 C207 H2071 105.4 no
C208 C207 H2071 104.8 no
H2072 C207 H2071 109.5 no
C207 C208 N201 108.4(16) yes
C207 C208 H2081 108.8 no
N201 C208 H2081 108.7 no
C207 C208 H2082 111.3 no
N201 C208 H2082 110.1 no
H2081 C208 H2082 109.5 no
N201 C211 C212 112.3(14) yes
N201 C211 H2111 108.6 no
C212 C211 H2111 108.6 no
N201 C211 H2112 108.7 no
C212 C211 H2112 109.1 no
H2111 C211 H2112 109.5 no
C211 C212 O201 116.5(15) yes
C211 C212 O213 123.1(15) yes
O201 C212 O213 120.4(17) yes
C212 O213 Eu3 130.6(11) yes
N202 C214 C215 107.9(13) yes
N202 C214 H2141 110.0 no
C215 C214 H2141 109.9 no
N202 C214 H2142 110.1 no
C215 C214 H2142 109.5 no
H2141 C214 H2142 109.5 no
C214 C215 O202 118.0(13) yes
C214 C215 O216 118.1(14) yes
O202 C215 O216 123.9(16) yes
C215 O216 Na1 161.4(14) yes
N203 C217 C218 108.1(15) yes
N203 C217 H2172 109.2 no
C218 C217 H2172 109.4 no
N203 C217 H2171 110.3 no
C218 C217 H2171 110.3 no
H2172 C217 H2171 109.5 no
C217 C218 O203 129.7(17) yes
C217 C218 O219 112.0(16) yes
O203 C218 O219 118.3(18) yes
N204 C221 C222 116.0(10) yes
N204 C221 H2211 107.7 no
C222 C221 H2211 106.9 no
N204 C221 H2212 108.2 no
C222 C221 H2212 108.5 no
H2211 C221 H2212 109.5 no
C221 C222 C223 120.5(16) yes
C221 C222 C227 116.8(15) yes
C223 C222 C227 122.6(15) yes
C222 C223 C224 119.1(15) yes
C222 C223 H2231 120.8 no
C224 C223 H2231 120.1 no
C223 C224 O220 122.9(10) yes
C223 C224 O225 117.2(13) yes
O220 C224 O225 119.9(9) yes
C224 O225 C226 121.5(13) yes
O225 C226 C227 123.7(16) yes
O225 C226 C231 112.5(14) yes
C227 C226 C231 123.9(15) yes
C222 C227 C226 115.9(15) yes
C222 C227 C228 128.3(15) yes
C226 C227 C228 115.7(16) yes
C227 C228 C229 121.0(20) yes
C227 C228 H2281 119.6 no
C229 C228 H2281 119.4 no
C228 C229 C230 123(2) yes
C228 C229 H2291 117.9 no
C230 C229 H2291 119.0 no
C229 C230 C231 116.4(18) yes
C229 C230 O232 128.5(19) yes
C231 C230 O232 115.1(16) yes
C230 C231 C226 120.0(17) yes
C230 C231 H2311 120.0 no
C226 C231 H2311 120.0 no
C230 O232 C233 113.1(19) yes
O232 C233 H2331 109.3 no
O232 C233 H2332 109.4 no
H2331 C233 H2332 109.5 no
O232 C233 H2333 109.7 no
H2331 C233 H2333 109.5 no
H2332 C233 H2333 109.5 no
O213 Eu3 N301 74.0(5) yes
O213 Eu3 N302 138.3(5) yes
N301 Eu3 N302 68.4(5) yes
O213 Eu3 N303 141.7(5) yes
N301 Eu3 N303 101.8(5) yes
N302 Eu3 N303 65.6(5) yes
O213 Eu3 N304 76.7(4) yes
N301 Eu3 N304 67.0(5) yes
N302 Eu3 N304 103.5(4) yes
N303 Eu3 N304 67.1(4) yes
O213 Eu3 O301 76.7(4) yes
N301 Eu3 O301 69.2(5) yes
N302 Eu3 O301 73.8(4) yes
N303 Eu3 O301 138.6(4) yes
N304 Eu3 O301 133.4(5) yes
O213 Eu3 O302 141.2(3) yes
N301 Eu3 O302 129.7(5) yes
N302 Eu3 O302 63.4(4) yes
N303 Eu3 O302 70.7(4) yes
N304 Eu3 O302 137.3(4) yes
O213 Eu3 O303 91.9(5) yes
N301 Eu3 O303 138.7(4) yes
N302 Eu3 O303 128.4(5) yes
N303 Eu3 O303 65.8(5) yes
N304 Eu3 O303 72.0(4) yes
O213 Eu3 O309 73.6(4) yes
N301 Eu3 O309 132.9(5) yes
N302 Eu3 O309 121.7(5) yes
N303 Eu3 O309 124.7(5) yes
N304 Eu3 O309 134.3(4) yes
O213 Eu3 C301 97.2(5) yes
N301 Eu3 C301 23.2(4) yes
N302 Eu3 C301 46.6(4) yes
N303 Eu3 C301 83.8(5) yes
N304 Eu3 C301 72.3(5) yes
O301 Eu3 O302 84.3(4) yes
O301 Eu3 O303 145.9(4) yes
O302 Eu3 O303 85.2(4) yes
O301 Eu3 O309 70.8(5) yes
O302 Eu3 O309 68.3(4) yes
O303 Eu3 O309 75.2(4) yes
O301 Eu3 C301 74.0(5) yes
O302 Eu3 C301 109.8(4) yes
O303 Eu3 C301 139.9(5) yes
O309 Eu3 C301 144.8(6) yes
Eu3 N301 C301 113.3(12) yes
Eu3 N301 C308 114.5(13) yes
C301 N301 C308 102.1(16) yes
Eu3 N301 C311 102.5(11) yes
C301 N301 C311 114.8(16) yes
C308 N301 C311 110.2(16) yes
Eu3 N302 C302 95.8(12) yes
Eu3 N302 C303 109.7(11) yes
C302 N302 C303 118.6(16) yes
Eu3 N302 C314 99.7(11) yes
C302 N302 C314 109.0(13) yes
C303 N302 C314 119.5(14) yes
Eu3 N303 C304 113.2(13) yes
Eu3 N303 C305 114.9(13) yes
C304 N303 C305 110.7(16) yes
Eu3 N303 C317 108.1(12) yes
C304 N303 C317 106.6(13) yes
C305 N303 C317 102.4(14) yes
Eu3 N304 C306 109.2(11) yes
Eu3 N304 C307 108.4(12) yes
C306 N304 C307 108.2(16) yes
Eu3 N304 C321 107.3(11) yes
C306 N304 C321 117.7(16) yes
C307 N304 C321 105.7(17) yes
Eu3 O301 C312 121.8(12) yes
Eu3 O302 C315 124.7(10) yes
Eu3 O303 C318 125.9(11) yes
Eu3 O309 H3091 133.4 no
Eu3 O309 H3092 113.6 no
H3091 O309 H3092 108.1 no
N301 C301 C302 99.5(16) yes
Eu3 C301 C302 71.3(11) yes
N301 C301 H3011 112.3 no
Eu3 C301 H3011 92.8 no
C302 C301 H3011 112.0 no
N301 C301 H3012 111.7 no
Eu3 C301 H3012 153.2 no
C302 C301 H3012 111.6 no
H3011 C301 H3012 109.5 no
C301 C302 N302 115.9(17) yes
C301 C302 H3022 108.7 no
N302 C302 H3022 108.3 no
C301 C302 H3021 107.4 no
N302 C302 H3021 106.9 no
H3022 C302 H3021 109.5 no
N302 C303 C304 111.9(17) yes
N302 C303 H3031 108.8 no
C304 C303 H3031 109.1 no
N302 C303 H3032 108.9 no
C304 C303 H3032 108.7 no
H3031 C303 H3032 109.5 no
C303 C304 N303 108.8(15) yes
C303 C304 H3041 109.8 no
N303 C304 H3041 109.8 no
C303 C304 H3042 109.8 no
N303 C304 H3042 109.1 no
H3041 C304 H3042 109.5 no
N303 C305 C306 116.0(17) yes
N303 C305 H3051 106.6 no
C306 C305 H3051 107.3 no
N303 C305 H3052 108.6 no
C306 C305 H3052 108.7 no
H3051 C305 H3052 109.5 no
C305 C306 N304 116.0(17) yes
C305 C306 H3061 107.6 no
N304 C306 H3061 106.8 no
C305 C306 H3062 108.8 no
N304 C306 H3062 108.0 no
H3061 C306 H3062 109.5 no
N304 C307 C308 114.0(18) yes
N304 C307 H3072 109.2 no
C308 C307 H3072 108.7 no
N304 C307 H3071 107.3 no
C308 C307 H3071 108.1 no
H3072 C307 H3071 109.5 no
C307 C308 N301 112.8(17) yes
C307 C308 H3081 108.6 no
N301 C308 H3081 108.8 no
C307 C308 H3082 108.8 no
N301 C308 H3082 108.4 no
H3081 C308 H3082 109.5 no
N301 C311 C312 119.8(15) yes
N301 C311 H3111 106.8 no
C312 C311 H3111 105.3 no
N301 C311 H3112 107.4 no
C312 C311 H3112 107.7 no
H3111 C311 H3112 109.5 no
C311 C312 O301 114.1(16) yes
C311 C312 O313 122.8(16) yes
O301 C312 O313 123.1(18) yes
N302 C314 C315 116.2(13) yes
N302 C314 H3141 106.3 no
C315 C314 H3141 105.7 no
N302 C314 H3142 109.8 no
C315 C314 H3142 109.1 no
H3141 C314 H3142 109.5 no
C314 C315 O302 114.4(13) yes
C314 C315 O316 124.1(13) yes
O302 C315 O316 121.5(14) yes
C315 O316 Eu4 144.0(11) yes
N303 C317 C318 112.4(14) yes
N303 C317 H3172 107.8 no
C318 C317 H3172 107.2 no
N303 C317 H3171 109.4 no
C318 C317 H3171 110.4 no
H3172 C317 H3171 109.5 no
C317 C318 O303 115.6(15) yes
C317 C318 O319 117.2(16) yes
O303 C318 O319 127.3(18) yes
N304 C321 C322 114.5(11) yes
N304 C321 H3211 108.0 no
C322 C321 H3211 107.3 no
N304 C321 H3212 108.4 no
C322 C321 H3212 109.1 no
H3211 C321 H3212 109.5 no
C321 C322 C323 111.7(15) yes
C321 C322 C327 123.5(16) yes
C323 C322 C327 124.8(16) yes
C322 C323 C324 113.8(16) yes
C322 C323 H3231 123.4 no
C324 C323 H3231 122.8 no
C323 C324 O320 119.6(10) yes
C323 C324 O325 122.6(13) yes
O320 C324 O325 117.8(10) yes
C324 O325 C326 118.2(15) yes
O325 C326 C327 123.8(19) yes
O325 C326 C331 119.5(17) yes
C327 C326 C331 116.7(18) yes
C322 C327 C326 116.8(17) yes
C322 C327 C328 127.6(17) yes
C326 C327 C328 115.6(17) yes
C327 C328 C329 123(2) yes
C327 C328 H3281 118.2 no
C329 C328 H3281 118.4 no
C328 C329 C330 124(2) yes
C328 C329 H3291 117.3 no
C330 C329 H3291 118.2 no
C329 C330 C331 108(2) yes
C329 C330 O332 126(2) yes
C331 C330 O332 126(2) yes
C326 C331 C330 132(2) yes
C326 C331 H3311 114.5 no
C330 C331 H3311 113.9 no
C330 O332 C333 122(2) yes
O332 C333 H3331 111.3 no
O332 C333 H3332 107.8 no
H3331 C333 H3332 109.5 no
O332 C333 H3333 109.3 no
H3331 C333 H3333 109.5 no
H3332 C333 H3333 109.5 no
O316 Eu4 N401 143.9(4) yes
O316 Eu4 N402 76.6(4) yes
N401 Eu4 N402 68.0(4) yes
O316 Eu4 N403 69.0(4) yes
N401 Eu4 N403 102.7(4) yes
N402 Eu4 N403 68.1(4) yes
O316 Eu4 N404 135.2(4) yes
N401 Eu4 N404 64.7(4) yes
N402 Eu4 N404 105.9(3) yes
N403 Eu4 N404 70.9(4) yes
O316 Eu4 O401 137.4(4) yes
N401 Eu4 O401 63.0(4) yes
N402 Eu4 O401 121.3(4) yes
N403 Eu4 O401 151.5(4) yes
N404 Eu4 O401 80.7(4) yes
O316 Eu4 O402 75.2(3) yes
N401 Eu4 O402 83.1(3) yes
N402 Eu4 O402 64.2(4) yes
N403 Eu4 O402 125.2(4) yes
N404 Eu4 O402 147.2(4) yes
O316 Eu4 O403 72.9(3) yes
N401 Eu4 O403 137.7(3) yes
N402 Eu4 O403 131.4(5) yes
N403 Eu4 O403 66.0(5) yes
N404 Eu4 O403 73.3(4) yes
O316 Eu4 O409 75.9(4) yes
N401 Eu4 O409 126.2(4) yes
N402 Eu4 O409 135.8(4) yes
N403 Eu4 O409 129.9(5) yes
N404 Eu4 O409 118.0(4) yes
O401 Eu4 O402 79.5(4) yes
O401 Eu4 O403 106.7(5) yes
O402 Eu4 O403 137.8(3) yes
O401 Eu4 O409 64.8(4) yes
O402 Eu4 O409 75.7(4) yes
O403 Eu4 O409 70.2(4) yes
Eu4 N401 C401 110.4(11) yes
Eu4 N401 C408 114.5(11) yes
C401 N401 C408 110.1(14) yes
Eu4 N401 C411 100.8(9) yes
C401 N401 C411 108.6(14) yes
C408 N401 C411 112.0(11) yes
Eu4 N402 C402 107.8(11) yes
Eu4 N402 C403 111.6(11) yes
C402 N402 C403 111.8(14) yes
Eu4 N402 C414 104.9(9) yes
C402 N402 C414 105.0(11) yes
C403 N402 C414 115.2(14) yes
Eu4 N403 C404 107.8(11) yes
Eu4 N403 C405 109.2(12) yes
C404 N403 C405 112.1(14) yes
Eu4 N403 C417 106.0(10) yes
C404 N403 C417 110.8(13) yes
C405 N403 C417 110.8(14) yes
Eu4 N404 C406 101.0(10) yes
Eu4 N404 C407 111.7(10) yes
C406 N404 C407 107.3(15) yes
Eu4 N404 C421 101.5(9) yes
C406 N404 C421 117.6(15) yes
C407 N404 C421 116.5(17) yes
Eu4 O401 C412 120.1(10) yes
Eu4 O402 C415 116.5(8) yes
Eu4 O403 C418 122.6(11) yes
Eu4 O409 H4091 127.6 no
Eu4 O409 H4092 116.2 no
H4091 O409 H4092 116.2 no
N401 C401 C402 109.9(14) yes
N401 C401 H4011 108.9 no
C402 C401 H4011 108.6 no
N401 C401 H4012 110.0 no
C402 C401 H4012 110.1 no
H4011 C401 H4012 109.5 no
C401 C402 N402 113.5(15) yes
C401 C402 H4022 108.2 no
N402 C402 H4022 108.3 no
C401 C402 H4021 108.6 no
N402 C402 H4021 108.8 no
H4022 C402 H4021 109.5 no
N402 C403 C404 110.4(15) yes
N402 C403 H4031 109.5 no
C404 C403 H4031 110.0 no
N402 C403 H4032 108.9 no
C404 C403 H4032 108.5 no
H4031 C403 H4032 109.5 no
C403 C404 N403 113.4(16) yes
C403 C404 H4041 108.1 no
N403 C404 H4041 108.3 no
C403 C404 H4042 109.3 no
N403 C404 H4042 108.4 no
H4041 C404 H4042 109.5 no
N403 C405 C406 112.1(15) yes
N403 C405 H4051 111.1 no
C406 C405 H4051 110.2 no
N403 C405 H4052 107.0 no
C406 C405 H4052 106.8 no
H4051 C405 H4052 109.5 no
C405 C406 N404 120.3(16) yes
C405 C406 H4061 108.3 no
N404 C406 H4061 108.2 no
C405 C406 H4062 104.6 no
N404 C406 H4062 105.6 no
H4061 C406 H4062 109.5 no
N404 C407 C408 112.0(16) yes
N404 C407 H4072 108.7 no
C408 C407 H4072 109.4 no
N404 C407 H4071 108.4 no
C408 C407 H4071 108.8 no
H4072 C407 H4071 109.5 no
C407 C408 N401 111.0(15) yes
C407 C408 H4081 109.1 no
N401 C408 H4081 109.7 no
C407 C408 H4082 108.9 no
N401 C408 H4082 108.6 no
H4081 C408 H4082 109.5 no
N401 C411 C412 108.5(12) yes
N401 C411 H4111 108.7 no
C412 C411 H4111 109.1 no
N401 C411 H4112 110.9 no
C412 C411 H4112 110.1 no
H4111 C411 H4112 109.5 no
C411 C412 O401 118.6(14) yes
C411 C412 O413 121.1(13) yes
O401 C412 O413 120.3(14) yes
C412 O413 Eu1 126.6(9) yes
N402 C414 C415 112.3(12) yes
N402 C414 H4141 108.8 no
C415 C414 H4141 108.0 no
N402 C414 H4142 109.6 no
C415 C414 H4142 108.6 no
H4141 C414 H4142 109.5 no
C414 C415 O402 118.5(12) yes
C414 C415 O416 121.4(12) yes
O402 C415 O416 120.1(13) yes
N403 C417 C418 118.5(15) yes
N403 C417 H4172 108.8 no
C418 C417 H4172 107.9 no
N403 C417 H4171 105.8 no
C418 C417 H4171 106.1 no
H4172 C417 H4171 109.5 no
C417 C418 O403 116.8(15) yes
C417 C418 O419 126.2(15) yes
O403 C418 O419 116.9(15) yes
N404 C421 C422 114.9(10) yes
N404 C421 H4211 107.4 no
C422 C421 H4211 107.2 no
N404 C421 H4212 108.7 no
C422 C421 H4212 109.1 no
H4211 C421 H4212 109.5 no
C421 C422 C423 113.8(14) yes
C421 C422 C427 119.5(14) yes
C423 C422 C427 126.7(14) yes
C422 C423 C424 113.5(14) yes
C422 C423 H4231 123.3 no
C424 C423 H4231 123.2 no
C423 C424 O420 120.8(9) yes
C423 C424 O425 121.1(12) yes
O420 C424 O425 118.1(9) yes
C424 O425 C426 120.2(13) yes
O425 C426 C427 123.6(15) yes
O425 C426 C431 120.4(13) yes
C427 C426 C431 116.1(14) yes
C422 C427 C426 115.0(14) yes
C422 C427 C428 125.2(14) yes
C426 C427 C428 119.8(15) yes
C427 C428 C429 122.4(18) yes
C427 C428 H4281 119.0 no
C429 C428 H4281 118.5 no
C428 C429 C430 118.8(19) yes
C428 C429 H4291 120.7 no
C430 C429 H4291 120.6 no
C429 C430 C431 117.3(17) yes
C429 C430 O432 131.6(16) yes
C431 C430 O432 111.2(14) yes
C426 C431 C430 125.6(16) yes
C426 C431 H4311 117.0 no
C430 C431 H4311 117.4 no
C430 O432 C433 110.0(15) yes
O432 C433 H4331 110.7 no
O432 C433 H4332 108.5 no
H4331 C433 H4332 109.5 no
O432 C433 H4333 109.1 no
H4331 C433 H4333 109.5 no
H4332 C433 H4333 109.5 no
O216 Na1 O113 139.3(5) yes
O216 Na1 O101 89.5(4) yes
O113 Na1 O101 52.6(4) yes
O216 Na1 O53 100.4(5) yes
O113 Na1 O53 97.4(5) yes
O101 Na1 O53 133.4(5) yes
O216 Na1 O58 115.3(7) yes
O113 Na1 O58 96.9(5) yes
O101 Na1 O58 116.4(5) yes
O53 Na1 O58 100.2(5) yes
O51 S1 O52 115.05(5) yes
O51 S1 O53 115.05(5) yes
O52 S1 O53 115.05(5) yes
O51 S1 C54 103.07(5) yes
O52 S1 C54 103.07(5) yes
O53 S1 C54 103.06(5) yes
Na1 O53 S1 123.0(6) yes
S1 C54 F55 111.97(5) yes
S1 C54 F56 111.97(5) yes
F55 C54 F56 106.87(5) yes
S1 C54 F57 111.96(5) yes
F55 C54 F57 106.87(5) yes
F56 C54 F57 106.86(5) yes
Na1 O58 H581 128.1 no
Na1 O58 H582 112.6 no
H581 O58 H582 105.0 no

loop_
_geom_bond_atom_site_label_1
_geom_bond_atom_site_label_2
_geom_bond_distance
_geom_bond_publ_flag
Eu1 N101 2.720(15) yes
Eu1 N102 2.708(16) yes
Eu1 N103 2.671(16) yes
Eu1 N104 2.727(14) yes
Eu1 O101 2.383(13) yes
Eu1 O102 2.427(11) yes
Eu1 O103 2.331(13) yes
Eu1 O109 2.606(12) yes
Eu1 C111 3.441(17) yes
Eu1 O413 2.383(11) yes
N101 C101 1.482(9) yes
N101 C108 1.477(9) yes
N101 C111 1.467(9) yes
N102 C102 1.473(9) yes
N102 C103 1.478(9) yes
N102 C114 1.475(9) yes
N103 C104 1.478(9) yes
N103 C105 1.479(9) yes
N103 C117 1.466(9) yes
N104 C106 1.477(9) yes
N104 C107 1.489(9) yes
N104 C121 1.448(8) yes
O101 C112 1.276(9) yes
O101 Na1 2.530(16) yes
O102 C115 1.290(8) yes
O103 C118 1.271(9) yes
O109 H1091 0.950 no
O109 H1092 0.950 no
C101 C102 1.519(9) yes
C101 H1011 0.950 no
C101 H1012 0.950 no
C102 H1022 0.950 no
C102 H1021 0.950 no
C103 C104 1.525(9) yes
C103 H1031 0.950 no
C103 H1032 0.950 no
C104 H1041 0.950 no
C104 H1042 0.950 no
C105 C106 1.507(9) yes
C105 H1051 0.950 no
C105 H1052 0.950 no
C106 H1061 0.950 no
C106 H1062 0.950 no
C107 C108 1.512(9) yes
C107 H1072 0.950 no
C107 H1071 0.950 no
C108 H1081 0.950 no
C108 H1082 0.950 no
C111 C112 1.506(9) yes
C111 H1111 0.950 no
C111 H1112 0.950 no
C112 O113 1.243(9) yes
O113 Na1 2.434(16) yes
C114 C115 1.500(9) yes
C114 H1141 0.950 no
C114 H1142 0.950 no
C115 O116 1.248(8) yes
O116 Eu2 2.426(12) yes
C117 C118 1.507(9) yes
C117 H1172 0.950 no
C117 H1171 0.950 no
C118 O119 1.241(9) yes
O120 C124 1.246(8) yes
C121 C122 1.576(9) yes
C121 H1211 0.950 no
C121 H1212 0.950 no
C122 C123 1.375(9) yes
C122 C127 1.450(9) yes
C123 C124 1.490(8) yes
C123 H1231 0.950 no
C124 O125 1.400(8) yes
O125 C126 1.362(9) yes
C126 C127 1.392(9) yes
C126 C131 1.392(9) yes
C127 C128 1.402(9) yes
C128 C129 1.393(9) yes
C128 H1281 0.950 no
C129 C130 1.393(9) yes
C129 H1291 0.950 no
C130 C131 1.387(9) yes
C130 O132 1.316(9) yes
C131 H1311 0.950 no
O132 C133 1.470(9) yes
C133 H1331 0.950 no
C133 H1332 0.950 no
C133 H1333 0.950 no
Eu2 N201 2.722(16) yes
Eu2 N202 2.643(17) yes
Eu2 N203 2.663(18) yes
Eu2 N204 2.717(16) yes
Eu2 O201 2.419(14) yes
Eu2 O202 2.409(11) yes
Eu2 O203 2.375(14) yes
Eu2 O209 2.459(13) yes
N201 C201 1.469(9) yes
N201 C208 1.484(9) yes
N201 C211 1.470(9) yes
N202 C202 1.475(9) yes
N202 C203 1.482(9) yes
N202 C214 1.469(9) yes
N203 C204 1.471(9) yes
N203 C205 1.478(9) yes
N203 C217 1.466(9) yes
N204 C206 1.484(9) yes
N204 C207 1.483(9) yes
N204 C221 1.448(8) yes
O201 C212 1.274(9) yes
O202 C215 1.282(9) yes
O203 C218 1.287(9) yes
O209 H2091 0.950 no
O209 H2092 0.950 no
C201 C202 1.504(9) yes
C201 H2011 0.950 no
C201 H2012 0.950 no
C202 H2022 0.950 no
C202 H2021 0.950 no
C203 C204 1.510(9) yes
C203 H2031 0.950 no
C203 H2032 0.950 no
C204 H2041 0.950 no
C204 H2042 0.950 no
C205 C206 1.516(9) yes
C205 H2051 0.950 no
C205 H2052 0.950 no
C206 H2061 0.950 no
C206 H2062 0.950 no
C207 C208 1.507(9) yes
C207 H2072 0.950 no
C207 H2071 0.950 no
C208 H2081 0.950 no
C208 H2082 0.950 no
C211 C212 1.505(9) yes
C211 H2111 0.950 no
C211 H2112 0.950 no
C212 O213 1.246(9) yes
O213 Eu3 2.347(14) yes
C214 C215 1.504(9) yes
C214 H2141 0.950 no
C214 H2142 0.950 no
C215 O216 1.244(9) yes
O216 Na1 2.279(15) yes
C217 C218 1.515(9) yes
C217 H2172 0.950 no
C217 H2171 0.950 no
C218 O219 1.253(9) yes
O220 C224 1.243(8) yes
C221 C222 1.578(9) yes
C221 H2211 0.950 no
C221 H2212 0.950 no
C222 C223 1.358(9) yes
C222 C227 1.444(9) yes
C223 C224 1.485(8) yes
C223 H2231 0.950 no
C224 O225 1.388(8) yes
O225 C226 1.365(9) yes
C226 C227 1.387(9) yes
C226 C231 1.387(9) yes
C227 C228 1.384(9) yes
C228 C229 1.384(9) yes
C228 H2281 0.950 no
C229 C230 1.388(9) yes
C229 H2291 0.950 no
C230 C231 1.390(9) yes
C230 O232 1.320(9) yes
C231 H2311 0.950 no
O232 C233 1.472(9) yes
C233 H2331 0.950 no
C233 H2332 0.950 no
C233 H2333 0.950 no
Eu3 N301 2.579(17) yes
Eu3 N302 2.785(19) yes
Eu3 N303 2.643(18) yes
Eu3 N304 2.813(17) yes
Eu3 O301 2.390(16) yes
Eu3 O302 2.408(12) yes
Eu3 O303 2.372(14) yes
Eu3 O309 2.520(15) yes
Eu3 C301 3.440(19) yes
N301 C301 1.475(9) yes
N301 C308 1.483(9) yes
N301 C311 1.462(9) yes
N302 C302 1.478(9) yes
N302 C303 1.481(9) yes
N302 C314 1.458(9) yes
N303 C304 1.485(9) yes
N303 C305 1.481(9) yes
N303 C317 1.464(9) yes
N304 C306 1.478(9) yes
N304 C307 1.477(9) yes
N304 C321 1.448(9) yes
O301 C312 1.286(9) yes
O302 C315 1.280(9) yes
O303 C318 1.289(9) yes
O309 H3091 0.950 no
O309 H3092 0.950 no
C301 C302 1.511(9) yes
C301 H3011 0.950 no
C301 H3012 0.950 no
C302 H3022 0.950 no
C302 H3021 0.950 no
C303 C304 1.513(9) yes
C303 H3031 0.950 no
C303 H3032 0.950 no
C304 H3041 0.950 no
C304 H3042 0.950 no
C305 C306 1.504(9) yes
C305 H3051 0.950 no
C305 H3052 0.950 no
C306 H3061 0.950 no
C306 H3062 0.950 no
C307 C308 1.510(9) yes
C307 H3072 0.950 no
C307 H3071 0.950 no
C308 H3081 0.950 no
C308 H3082 0.950 no
C311 C312 1.507(9) yes
C311 H3111 0.950 no
C311 H3112 0.950 no
C312 O313 1.253(9) yes
C314 C315 1.504(9) yes
C314 H3141 0.950 no
C314 H3142 0.950 no
C315 O316 1.254(9) yes
O316 Eu4 2.375(12) yes
C317 C318 1.505(9) yes
C317 H3172 0.950 no
C317 H3171 0.950 no
C318 O319 1.244(9) yes
O320 C324 1.245(8) yes
C321 C322 1.579(9) yes
C321 H3211 0.950 no
C321 H3212 0.950 no
C322 C323 1.362(9) yes
C322 C327 1.452(9) yes
C323 C324 1.503(9) yes
C323 H3231 0.950 no
C324 O325 1.401(8) yes
O325 C326 1.366(9) yes
C326 C327 1.390(9) yes
C326 C331 1.392(9) yes
C327 C328 1.393(9) yes
C328 C329 1.390(9) yes
C328 H3281 0.950 no
C329 C330 1.393(9) yes
C329 H3291 0.950 no
C330 C331 1.386(9) yes
C330 O332 1.323(9) yes
C331 H3311 0.950 no
O332 C333 1.469(9) yes
C333 H3331 0.950 no
C333 H3332 0.950 no
C333 H3333 0.950 no
Eu4 N401 2.710(16) yes
Eu4 N402 2.657(16) yes
Eu4 N403 2.665(17) yes
Eu4 N404 2.784(16) yes
Eu4 O401 2.351(14) yes
Eu4 O402 2.390(11) yes
Eu4 O403 2.424(14) yes
Eu4 O409 2.434(13) yes
N401 C401 1.481(9) yes
N401 C408 1.482(9) yes
N401 C411 1.468(9) yes
N402 C402 1.486(9) yes
N402 C403 1.482(9) yes
N402 C414 1.467(9) yes
N403 C404 1.472(9) yes
N403 C405 1.470(9) yes
N403 C417 1.452(9) yes
N404 C406 1.483(9) yes
N404 C407 1.478(9) yes
N404 C421 1.459(8) yes
O401 C412 1.283(8) yes
O402 C415 1.287(9) yes
O403 C418 1.287(9) yes
O409 H4091 0.950 no
O409 H4092 0.950 no
C401 C402 1.511(9) yes
C401 H4011 0.950 no
C401 H4012 0.950 no
C402 H4022 0.950 no
C402 H4021 0.950 no
C403 C404 1.508(9) yes
C403 H4031 0.950 no
C403 H4032 0.950 no
C404 H4041 0.950 no
C404 H4042 0.950 no
C405 C406 1.516(9) yes
C405 H4051 0.950 no
C405 H4052 0.950 no
C406 H4061 0.950 no
C406 H4062 0.950 no
C407 C408 1.513(9) yes
C407 H4072 0.950 no
C407 H4071 0.950 no
C408 H4081 0.950 no
C408 H4082 0.950 no
C411 C412 1.506(9) yes
C411 H4111 0.950 no
C411 H4112 0.950 no
C412 O413 1.247(8) yes
C414 C415 1.509(9) yes
C414 H4141 0.950 no
C414 H4142 0.950 no
C415 O416 1.261(8) yes
C417 C418 1.488(9) yes
C417 H4172 0.950 no
C417 H4171 0.950 no
C418 O419 1.232(9) yes
O420 C424 1.250(8) yes
C421 C422 1.576(9) yes
C421 H4211 0.950 no
C421 H4212 0.950 no
C422 C423 1.364(9) yes
C422 C427 1.449(9) yes
C423 C424 1.495(8) yes
C423 H4231 0.950 no
C424 O425 1.393(8) yes
O425 C426 1.364(9) yes
C426 C427 1.387(9) yes
C426 C431 1.387(9) yes
C427 C428 1.391(9) yes
C428 C429 1.391(9) yes
C428 H4281 0.950 no
C429 C430 1.386(9) yes
C429 H4291 0.950 no
C430 C431 1.383(9) yes
C430 O432 1.316(9) yes
C431 H4311 0.950 no
O432 C433 1.471(9) yes
C433 H4331 0.950 no
C433 H4332 0.950 no
C433 H4333 0.950 no
Na1 O53 2.369(14) yes
Na1 O58 2.289(18) yes
S1 O51 1.491(5) yes
S1 O52 1.494(5) yes
S1 O53 1.492(5) yes
S1 C54 1.776(4) yes
C54 F55 1.312(5) yes
C54 F56 1.317(5) yes
C54 F57 1.313(5) yes
O58 H581 0.950 no
O58 H582 0.950 no

loop_
_geom_hbond_atom_site_label_D
_geom_hbond_atom_site_label_H
_geom_hbond_atom_site_label_A
_geom_hbond_site_symmetry_A
_geom_hbond_angle_DHA
_geom_hbond_distance_DH
_geom_hbond_distance_HA
_geom_hbond_distance_DA
_geom_hbond_publ_flag
C104 H1042 C115 . 129 0.95 2.50 3.18(2) yes
C106 H1062 C118 . 122 0.95 2.53 3.14(2) yes
C107 H1072 C123 . 136 0.95 2.53 3.28(2) yes
C107 H1071 C424 3_565 136 0.95 2.55 3.30(2) yes
C108 H1082 O413 . 121 0.95 2.58 3.18(2) yes
C121 H1211 O401 . 128 0.95 2.59 3.26(2) yes
C131 H1311 O232 6_456 157 0.95 2.47 3.37(2) yes
C206 H2061 C218 . 121 0.95 2.57 3.16(2) yes
C207 H2072 C223 . 134 0.95 2.49 3.22(2) yes
C221 H2211 O203 . 132 0.95 2.33 3.05(2) yes
C221 H2212 O201 . 130 0.95 2.51 3.20(2) yes
C231 H2311 O132 6_546 145 0.95 2.55 3.37(2) yes
C302 H3021 O301 . 137 0.95 2.17 2.94(2) yes
C302 H3021 C312 . 154 0.95 2.06 2.94(2) yes
C304 H3042 C315 . 126 0.95 2.53 3.18(2) yes
C307 H3071 C323 . 139 0.95 2.37 3.15(2) yes
C321 H3211 O201 . 133 0.95 2.28 3.01(2) yes
C331 H3311 O432 6_546 149 0.95 2.53 3.38(2) yes
C406 H4062 O403 . 123 0.95 2.44 3.06(2) yes
C406 H4062 C418 . 133 0.95 2.50 3.22(2) yes
C406 H4062 C428 . 133 0.95 2.58 3.30(2) yes
C411 H4112 O58 . 155 0.95 2.57 3.46(2) yes
C421 H4211 O403 . 134 0.95 2.48 3.21(2) yes
C428 H4281 O403 . 174 0.95 2.54 3.49(2) yes
O109 H1091 O402 . 180 0.95 1.82 2.77(2) yes
O109 H1092 O216 . 142 0.95 2.12 2.93(2) yes
O209 H2091 O303 . 179 0.95 1.74 2.69(2) yes
O209 H2091 C318 . 151 0.95 2.46 3.32(2) yes
O209 H2092 O102 . 130 0.95 1.98 2.70(2) yes
O309 H3091 O202 . 179 0.95 1.94 2.89(2) yes
O309 H3092 O416 . 180 0.95 1.88 2.83(2) yes
O409 H4091 O103 . 180 0.95 1.85 2.80(2) yes
O409 H4091 C118 . 152 0.95 2.58 3.45(2) yes
O409 H4092 O302 . 130 0.95 2.08 2.78(2) yes
O58 H581 C415 2_566 153 0.95 2.57 3.45(2) yes
O58 H581 O416 2_566 179 0.95 1.84 2.79(2) yes
O58 H582 O301 2_566 124 0.95 2.59 3.22(2) yes
O58 H582 C312 2_566 153 0.95 2.53 3.40(2) yes
O58 H582 O313 2_566 178 0.95 1.87 2.82(2) yes

loop_
_platon_squeeze_void_nr
_platon_squeeze_void_average_x
_platon_squeeze_void_average_y
_platon_squeeze_void_average_z
_platon_squeeze_void_volume
_platon_squeeze_void_count_electrons
_platon_squeeze_void_content
1 0.814 0.008 0.126 7676 3612 ' '
